data_4126745
loop_
_publ_author_name
'Agnew, Douglas W.'
'DiMucci, Ida M.'
'Arroyave, Alejandra'
'Gembicky, Milan'
'Moore, Curtis E.'
'MacMillan, Samantha N.'
'Rheingold, Arnold L.'
'Lancaster, Kyle M.'
'Figueroa, Joshua S.'

_publ_section_title
;
 Crystalline Coordination Networks of Zero-Valent Metal Centers: Formation
 of a 3-Dimensional Ni(0) Framework with m-Terphenyl Diisocyanides.
;
_journal_name_full 'Journal of the American Chemical Society'
_journal_paper_doi 10.1021/jacs.7b09569
_journal_year 2017
_chemical_formula_moiety 'C100.04 H96.12 N4 Ni, 0.5(C25 H24 N), C1.75 H3.5 O0.5'
_chemical_formula_sum 'C114.29 H111.62 N4.5 Ni O0.5'
_chemical_formula_weight 1614.88
_space_group_crystal_system monoclinic
_space_group_IT_number 15
_space_group_name_Hall '-C 2yc'
_space_group_name_H-M_alt 'C 1 2/c 1'
_symmetry_space_group_name_Hall '-C 2yc'
_symmetry_space_group_name_H-M 'C 1 2/c 1'
_atom_sites_solution_hydrogens geom
_atom_sites_solution_primary direct
_audit_creation_date 2017-01-30
_audit_creation_method
;
Olex2 1.2-beta
(compiled 2017.01.04 svn.r3372 for OlexSys, GUI svn.r5292)
;
_cell_angle_alpha 90
_cell_angle_beta 124.556(2)
_cell_angle_gamma 90
_cell_formula_units_Z 2
_cell_length_a 29.5994(12)
_cell_length_b 34.1170(11)
_cell_length_c 25.9158(9)
_cell_measurement_reflns_used 2236
_cell_measurement_temperature 100(2)
_cell_measurement_theta_max 41.17
_cell_measurement_theta_min 2.23
_cell_volume 21553.6(14)
_computing_cell_refinement 'SAINT v8.37A (Bruker, 2016)'
_computing_data_collection 'APEX3 v2016.9-0 (Bruker, 2016)'
_computing_data_reduction 'SAINT v8.37A (Bruker, 2016)'
_computing_molecular_graphics 'Olex2 (Dolomanov et al., 2009)'
_computing_publication_material 'Olex2 (Dolomanov et al., 2009)'
_computing_structure_refinement 'ShelXL (Sheldrick, 2015)'
_computing_structure_solution 'SHELXT (Sheldrick, 2015)'
_diffrn_ambient_temperature 100.0
_diffrn_detector 'Bruker APEX-II CCD'
_diffrn_detector_area_resol_mean 7.9
_diffrn_detector_type 'CCD Area Detector'
_diffrn_measured_fraction_theta_full 0.998
_diffrn_measured_fraction_theta_max 0.998
_diffrn_measurement_device 'Kappa Four-Circle Diffractometer'
_diffrn_measurement_device_type 'Bruker X8 APEX II'
_diffrn_measurement_method '\w and \f scans'
_diffrn_radiation_monochromator 'Double Bounce Multilayer Mirrors'
_diffrn_radiation_probe x-ray
_diffrn_radiation_type CuK\a
_diffrn_radiation_wavelength 1.54178
_diffrn_radiation_xray_symbol K-L~3~
_diffrn_reflns_av_R_equivalents 0.1341
_diffrn_reflns_av_unetI/netI 0.1385
_diffrn_reflns_Laue_measured_fraction_full 0.998
_diffrn_reflns_Laue_measured_fraction_max 0.998
_diffrn_reflns_limit_h_max 29
_diffrn_reflns_limit_h_min -24
_diffrn_reflns_limit_k_max 21
_diffrn_reflns_limit_k_min -34
_diffrn_reflns_limit_l_max 25
_diffrn_reflns_limit_l_min -25
_diffrn_reflns_number 33502
_diffrn_reflns_point_group_measured_fraction_full 0.998
_diffrn_reflns_point_group_measured_fraction_max 0.998
_diffrn_reflns_theta_full 50.589
_diffrn_reflns_theta_max 50.589
_diffrn_reflns_theta_min 2.227
_diffrn_source 'Micro Focus Rotating Anode'
_diffrn_source_type 'Bruker MicroStar FR-592'
_diffrn_standards_number 0
_exptl_absorpt_coefficient_mu 0.595
_exptl_absorpt_correction_T_max 0.7500
_exptl_absorpt_correction_T_min 0.6164
_exptl_absorpt_correction_type multi-scan
_exptl_absorpt_process_details
'SADABS-2014/4 (Bruker,2014/4) was used for absorption correction. wR2(int) was 0.0675 before and 0.0489 after correction. The Ratio of minimum to maximum transmission is 0.8219. The \l/2 correction factor is 0.00150.'
_exptl_crystal_colour 'dark red'
_exptl_crystal_colour_modifier dark
_exptl_crystal_colour_primary red
_exptl_crystal_density_diffrn 0.995
_exptl_crystal_description block
_exptl_crystal_F_000 6887
_exptl_crystal_size_max 0.06
_exptl_crystal_size_mid 0.05
_exptl_crystal_size_min 0.04
_refine_diff_density_max 0.539
_refine_diff_density_min -0.730
_refine_diff_density_rms 0.063
_refine_ls_extinction_method none
_refine_ls_goodness_of_fit_ref 0.987
_refine_ls_hydrogen_treatment constr
_refine_ls_matrix_type full
_refine_ls_number_parameters 1086
_refine_ls_number_reflns 11351
_refine_ls_number_restraints 1073
_refine_ls_restrained_S_all 0.945
_refine_ls_R_factor_all 0.1928
_refine_ls_R_factor_gt 0.0982
_refine_ls_shift/su_max 0.000
_refine_ls_shift/su_mean 0.000
_refine_ls_structure_factor_coef Fsqd
_refine_ls_weighting_details 'w=1/[\s^2^(Fo^2^)+(0.1781P)^2^] where P=(Fo^2^+2Fc^2^)/3'
_refine_ls_weighting_scheme calc
_refine_ls_wR_factor_gt 0.2507
_refine_ls_wR_factor_ref 0.3121
_reflns_Friedel_coverage 0.000
_reflns_number_gt 5291
_reflns_number_total 11351
_reflns_threshold_expression 'I > 2\s(I)'
_cod_data_source_file ja7b09569_si_002.cif
_cod_data_source_block jfigcu123_a_sq_1
_cod_depositor_comments
;
The following automatic conversions were performed:

'_diffrn_radiation_probe' value 'X-ray' changed to 'x-ray' according
to
/home/data/users/saulius/crontab/automatic-downloads/rss-feeds/ACS/lib/dictionaries/cif_core.dic
dictionary named 'cif_core.dic' version 2.4.2 from 2011-04-26.

Automatic conversion script
Id: cif_fix_values 4973 2017-02-22 13:04:09Z antanas 
;
_cod_original_formula_sum 'C114.29 H111.62 N4.50 Ni O0.50'
_cod_database_code 4126745
_shelx_shelxl_version_number 2016/6
_shelx_space_group_comment
;
The symmetry employed for this shelxl refinement is uniquely defined
by the following loop, which should always be used as a source of
symmetry information in preference to the above space-group names.
They are only intended as comments.
;
_olex2_refinement_description
;
1. Fixed Uiso
 At 1.2 times of:
  All C(H) groups, All C(H,H) groups
 At 1.5 times of:
  All C(H,H,H) groups
2. Restrained distances
 C22L-C21L
 1.539 with sigma of 0.02
 O1-C4S
 1.4 with sigma of 0.02
 O1-C1S
 1.4 with sigma of 0.02
 C3S-C4S
 1.5 with sigma of 0.02
 C3S-C2S
 1.5 with sigma of 0.02
 C1S-C2S
 1.5 with sigma of 0.02
 C1S-C3S
 2.5 with sigma of 0.02
 C4S-C2S
 2.5 with sigma of 0.02
3. Uiso/Uaniso restraints and constraints
Uanis(C34) = Uanis(C35A)
Uanis(C33) = Uanis(C34A)
Uanis(C32) = Uanis(C33A)
Uanis(C35) = Uanis(C36A)
Uanis(C31) = Uanis(C31A)
Uanis(C36) = Uanis(C37A)
Uanis(C37) = Uanis(C38A)
Uanis(C30) = Uanis(C30A)
Uanis(C32A) = Uanis(C99)
Uanis(C57) = Uanis(C57B)
Uanis(C58) = Uanis(C58B)
Uanis(C59) = Uanis(C59B)
Uanis(C56) = Uanis(C63B) = Uanis(C56B)
Uanis(C55) = Uanis(C55B)
Uanis(C61) = Uanis(C61B)
Uanis(C60) = Uanis(C58B) = Uanis(C60B)
Uanis(C63B) = Uanis(C63)
Uanis(C56) = Uanis(C56B)
Uanis(C62A) = Uanis(C62B)
Uanis(C51) = Uanis(C51A)
Uanis(C50) = Uanis(C50A)
Uanis(C52) = Uanis(C52A)
Uanis(C53) = Uanis(C53A)
Uanis(C54) = Uanis(C54A)
Uanis(C46) = Uanis(C46A)
Uanis(C47) = Uanis(C47A)
Uanis(C49) = Uanis(C49A)
Uanis(C48) = Uanis(C48A)
Uanis(C98) = Uanis(C15A)
Uanis(C14) = Uanis(C14A)
Uanis(C1L) = Uanis(N5) = Uanis(C2L) = Uanis(C4L) = Uanis(C5L) = Uanis(C6L) =
Uanis(C7L) = Uanis(C3L) = Uanis(C10L) = Uanis(C9L) = Uanis(C8L) = Uanis(C15L) =
Uanis(C16L) = Uanis(C14L) = Uanis(C12L) = Uanis(C11L) = Uanis(C13L) =
Uanis(C17L) = Uanis(C24L) = Uanis(C25L) = Uanis(C23L) = Uanis(C21L) =
Uanis(C20L) = Uanis(C18L) = Uanis(C19L) = Uanis(C22L)
Uanis(C3S) = Uanis(C2S) = Uanis(C1S) = Uanis(O1) = Uanis(C4S)
4. Rigid body (RIGU) restrains
 Ni1, N4, N3, N1, N2, C89, C66, C80, C18, C3, C79, C5, C68, C2, C67, C65, C19,
 C15, C1, C88, C90, C17, C6, C20, C4, C100, C7, C16, C8, C86, C40, C64, C96,
 C41, C39, C95, C93, C21, C70, C43, C44, C69, C42, C82, C72, C45, C71, C01C,
 C85, C28, C77, C78, C13, C92, C87, C30, C11, C81, C83, C22, C91, C73, C9, C10,
 C46A, C29, C94, C53A, C76, C24, C97, C25, C47A, C31, C49A, C50A, C74, C23, C27,
  C37A, C12, C14, C84, C54A, C33A, C35, C36, C99, C75, C26, C15A, C52A, C32,
 C48A, C51A, C98, C14A, C34, C36A, C38A, C33, C35A, C31A, C30A
 with sigma for 1-2 distances of 0.004 and sigma for 1-3 distances of 0.004
 C53, C53A, C54, C54A, C46A, C46, C47A, C47, C1L, C48A, C49, C49A, C50, C50A,
 C51, C51A, C52, C52A
 with sigma for 1-2 distances of 0.004 and sigma for 1-3 distances of 0.004
 C22L, C21L, C23L, C20L, C18L, C17L, C24L, C25L, C19L
 with sigma for 1-2 distances of 0.004 and sigma for 1-3 distances of 0.004
 C7L, C6L, C2L, C3L, C4L, C5L
 with sigma for 1-2 distances of 0.004 and sigma for 1-3 distances of 0.004
 C15L, C14L, C12L, C13L, C11L, C9L, C8L, C10L, C16L
 with sigma for 1-2 distances of 0.004 and sigma for 1-3 distances of 0.004
 C80, C79, C86, C82, C85, C87, C81, C83, C84, C66, C68, C67, C65, C64, C69,
 C70, C72, C71, C73, C76, C74, C75, C77, C78
 with sigma for 1-2 distances of 0.004 and sigma for 1-3 distances of 0.004
 C22L, C21L, C20L, C23L, C24L, C17L, C18L, C19L, C25L
 with sigma for 1-2 distances of 0.004 and sigma for 1-3 distances of 0.004
5. Others
 Sof(C30)=Sof(C31)=Sof(C32)=Sof(H32)=Sof(C33)=Sof(C35)=Sof(H35)=Sof(C36)=
 Sof(C99)=Sof(H99A)=Sof(H99B)=Sof(H99C)=Sof(C34)=Sof(H34A)=Sof(H34B)=Sof(H34C)=
 Sof(C37)=Sof(H37A)=Sof(H37B)=Sof(H37C)=1-FVAR(1)
 Sof(C38A)=Sof(H38A)=Sof(H38B)=Sof(H38C)=Sof(C35A)=Sof(H35A)=Sof(H35B)=
 Sof(H35C)=Sof(C34A)=Sof(C33A)=Sof(H33A)=Sof(C31A)=Sof(C30A)=Sof(C37A)=
 Sof(C36A)=Sof(H36A)=Sof(C32A)=Sof(H32A)=Sof(H32B)=Sof(H32C)=FVAR(1)
 Sof(C50A)=Sof(C52A)=Sof(H52A)=Sof(C53A)=Sof(C46A)=Sof(C47A)=Sof(C49A)=
 Sof(H49A)=Sof(C54A)=Sof(H54A)=Sof(H54B)=Sof(H54C)=Sof(C48A)=Sof(H48A)=
 Sof(H48B)=Sof(H48C)=Sof(C51A)=Sof(H51A)=Sof(H51B)=Sof(H51C)=1-FVAR(2)
 Sof(C54)=Sof(H54D)=Sof(H54E)=Sof(H54F)=Sof(C49)=Sof(H49)=Sof(C50)=Sof(C52)=
 Sof(H52)=Sof(C53)=Sof(C46)=Sof(C47)=Sof(C51)=Sof(H51D)=Sof(H51E)=Sof(H51F)=
 Sof(C48)=Sof(H48D)=Sof(H48E)=Sof(H48F)=FVAR(2)
 Sof(C58)=Sof(C57)=Sof(H57)=Sof(C56)=Sof(C55)=Sof(C61)=Sof(C60)=Sof(H60)=
 Sof(C59)=Sof(H59A)=Sof(H59B)=Sof(H59C)=Sof(C63)=Sof(H63A)=Sof(H63B)=Sof(H63C)=
 Sof(C62A)=Sof(H62D)=Sof(H62E)=Sof(H62F)=1-FVAR(3)
 Sof(C62B)=Sof(H62A)=Sof(H62B)=Sof(H62C)=Sof(C58B)=Sof(C57B)=Sof(H57B)=
 Sof(C56B)=Sof(C55B)=Sof(C61B)=Sof(C60B)=Sof(H60B)=Sof(C59B)=Sof(H59D)=
 Sof(H59E)=Sof(H59F)=Sof(C63B)=Sof(H63D)=Sof(H63E)=Sof(H63F)=FVAR(3)
 Sof(C98)=Sof(H98A)=Sof(H98B)=Sof(H98C)=FVAR(4)
 Sof(C14)=Sof(H14A)=Sof(H14B)=Sof(H14C)=1-FVAR(5)
 Sof(C14A)=Sof(H14D)=Sof(H14E)=Sof(H14F)=FVAR(5)
 Fixed Sof: C15A(0.64109) H15A(0.64109) H15B(0.64109) H15C(0.64109) C23L(0.5)
 H23L(0.5) C24L(0.5) C17L(0.5) C18L(0.5) C20L(0.5) H20L(0.5) C21L(0.5)
 C25L(0.5) H25A(0.5) H25B(0.5) H25C(0.5) C19L(0.5) H19A(0.5) H19B(0.5)
 H19C(0.5) C15L(0.5) C14L(0.5) H14L(0.5) C11L(0.5) H11L(0.5) C8L(0.5) C9L(0.5)
 C12L(0.5) C16L(0.5) H16A(0.5) H16B(0.5) H16C(0.5) N5(0.5) C4L(0.5) H4L(0.5)
 C7L(0.5) C2L(0.5) C13L(0.5) H13A(0.5) H13B(0.5) H13C(0.5) C3L(0.5) C10L(0.5)
 H10A(0.5) H10B(0.5) H10C(0.5) C5L(0.5) C6L(0.5) H6L(0.5) C1L(0.5) C22L(0.5)
 H22A(0.5) H22B(0.5) H22C(0.5) O1(0.5) C1S(0.5) H1SA(0.5) H1SB(0.5) C4S(0.5)
 H4SA(0.5) H4SB(0.5) C2S(0.25) H2SA(0.25) H2SB(0.25) C3S(0.5) H3SA(0.5)
 H3SB(0.5)
6.a Secondary CH2 refined with riding coordinates:
 C1S(H1SA,H1SB), C4S(H4SA,H4SB), C2S(H2SA,H2SB), C3S(H3SA,H3SB)
6.b Me refined with riding coordinates:
 C59B(H59D,H59E,H59F), C22L(H22A,H22B,H22C)
6.c Aromatic/amide H refined with riding coordinates:
 C65(H65), C6(H6), C20(H20), C4(H4), C16(H16), C95(H95), C44(H44), C69(H69),
 C42(H42), C82(H82), C85(H85), C13(H13), C92(H92), C32(H32), C35(H35), C73(H73),
  C10(H10), C76(H76), C24(H24), C52A(H52A), C49A(H49A), C27(H27), C23L(H23L),
 C20L(H20L), C14L(H14L), C11L(H11L), C4L(H4L), C6L(H6L), C33A(H33A), C36A(H36A),
  C57(H57), C60(H60), C57B(H57B), C60B(H60B), C49(H49), C52(H52)
6.d Fitted hexagon refined as free rotating group:
 C30(C31,C32,C33,C35,C36), C50A(C52A,C53A,C46A,C47A,C49A), C23L(C24L,C17L,C18L,
 C20L,C21L), C34A(C33A,C31A,C30A,C37A,C36A), C58(C57,C56,C55,C61,C60),
 C58B(C57B,C56B,C55B,C61B,C60B), C49(C50,C52,C53,C46,C47)
6.e Idealised Me refined as rotating group:
 C72(H72A,H72B,H72C), C78(H78A,H78B,H78C), C87(H87A,H87B,H87C), C81(H81A,H81B,
 H81C), C91(H91A,H91B,H91C), C29(H29A,H29B,H29C), C94(H94A,H94B,H94C), C97(H97A,
 H97B,H97C), C23(H23A,H23B,H23C), C12(H12A,H12B,H12C), C14(H14A,H14B,H14C),
 C84(H84A,H84B,H84C), C54A(H54A,H54B,H54C), C99(H99A,H99B,H99C), C75(H75A,H75B,
 H75C), C26(H26A,H26B,H26C), C15A(H15A,H15B,H15C), C48A(H48A,H48B,H48C),
 C51A(H51A,H51B,H51C), C25L(H25A,H25B,H25C), C19L(H19A,H19B,H19C), C16L(H16A,
 H16B,H16C), C13L(H13A,H13B,H13C), C10L(H10A,H10B,H10C), C98(H98A,H98B,H98C),
 C14A(H14D,H14E,H14F), C34(H34A,H34B,H34C), C38A(H38A,H38B,H38C), C35A(H35A,
 H35B,H35C), C37(H37A,H37B,H37C), C32A(H32A,H32B,H32C), C62B(H62A,H62B,H62C),
 C59(H59A,H59B,H59C), C63(H63A,H63B,H63C), C63B(H63D,H63E,H63F), C62A(H62D,H62E,
 H62F), C54(H54D,H54E,H54F), C51(H51D,H51E,H51F), C48(H48D,H48E,H48F)
;
_olex2_submission_original_sample_id JFigCu123
_olex2_submission_special_instructions 'No special instructions were received'

loop_
_space_group_symop_operation_xyz
'x, y, z'
'-x, y, -z+1/2'
'x+1/2, y+1/2, z'
'-x+1/2, y+1/2, -z+1/2'
'-x, -y, -z'
'x, -y, z-1/2'
'-x+1/2, -y+1/2, -z'
'x+1/2, -y+1/2, z-1/2'

loop_
_atom_site_label
_atom_site_type_symbol
_atom_site_fract_x
_atom_site_fract_y
_atom_site_fract_z
_atom_site_U_iso_or_equiv
_atom_site_adp_type
_atom_site_occupancy
_atom_site_site_symmetry_order
_atom_site_calc_flag
_atom_site_refinement_flags_posn
_atom_site_refinement_flags_adp
_atom_site_refinement_flags_occupancy
_atom_site_disorder_assembly
_atom_site_disorder_group
Ni1 Ni 0.22425(5) 0.37176(4) 0.19743(6) 0.0500(5) Uani 1 1 d . U . . .
N4 N 0.6041(3) 0.14967(19) 0.6181(3) 0.0553(18) Uani 1 1 d . U . . .
N3 N 0.2359(3) 0.60298(18) 0.5942(3) 0.0588(19) Uani 1 1 d . U . . .
N1 N 0.2979(3) 0.3031(2) 0.2719(3) 0.0611(19) Uani 1 1 d . U . . .
N2 N 0.2480(3) 0.4382(2) 0.2863(3) 0.073(2) Uani 1 1 d . U . . .
C89 C 0.6270(4) 0.2063(2) 0.5562(4) 0.058(2) Uani 1 1 d . U . . .
C66 C 0.2663(4) 0.5928(2) 0.5246(4) 0.057(2) Uani 1 1 d . U . . .
C80 C 0.2852(4) 0.6591(3) 0.4989(4) 0.066(2) Uani 1 1 d . U . . .
C18 C 0.3397(4) 0.2781(3) 0.3161(4) 0.059(2) Uani 1 1 d . U . . .
C3 C 0.5692(4) 0.1953(2) 0.5328(4) 0.060(2) Uani 1 1 d . U . . .
C79 C 0.2989(4) 0.6295(2) 0.5431(4) 0.057(2) Uani 1 1 d . U . . .
C5 C 0.4720(4) 0.2083(3) 0.4629(4) 0.066(2) Uani 1 1 d . U . . .
C68 C 0.2083(4) 0.5449(3) 0.5303(4) 0.069(3) Uani 1 1 d . U . . .
C2 C 0.5587(4) 0.1686(2) 0.5655(4) 0.056(2) Uani 1 1 d . U . . .
C67 C 0.2369(4) 0.5805(2) 0.5497(4) 0.062(2) Uani 1 1 d . U . . .
C65 C 0.2673(4) 0.5690(2) 0.4826(4) 0.063(2) Uani 1 1 d . U . . .
H65 H 0.287662 0.577361 0.466479 0.076 Uiso 1 1 calc R . . . .
C19 C 0.3280(4) 0.2424(3) 0.3316(4) 0.063(2) Uani 1 1 d . U . . .
C15 C 0.4260(4) 0.2313(3) 0.4104(4) 0.066(2) Uani 1 1 d . U . . .
C1 C 0.6512(4) 0.1414(2) 0.6524(4) 0.053(2) Uani 1 1 d . U . . .
C88 C 0.2333(3) 0.6127(2) 0.6352(4) 0.054(2) Uani 1 1 d . U . . .
C90 C 0.6527(4) 0.1890(3) 0.5315(5) 0.069(2) Uani 1 1 d . U . . .
C17 C 0.3947(4) 0.2906(3) 0.3460(4) 0.063(2) Uani 1 1 d . U . . .
C6 C 0.4630(4) 0.1825(3) 0.4959(4) 0.071(2) Uani 1 1 d . U . . .
H6 H 0.426379 0.178749 0.483882 0.086 Uiso 1 1 calc R . . . .
C20 C 0.3716(4) 0.2197(3) 0.3786(4) 0.065(2) Uani 1 1 d . U . . .
H20 H 0.363500 0.195262 0.389122 0.078 Uiso 1 1 calc R . . . .
C4 C 0.5252(4) 0.2144(2) 0.4810(4) 0.063(2) Uani 1 1 d . U . . .
H4 H 0.531962 0.231910 0.457615 0.075 Uiso 1 1 calc R . . . .
C100 C 0.2693(3) 0.3295(2) 0.2421(4) 0.047(2) Uani 1 1 d . U . . .
C7 C 0.5046(4) 0.1612(3) 0.5466(4) 0.063(2) Uani 1 1 d . U . . .
C16 C 0.4358(4) 0.2668(3) 0.3930(4) 0.068(2) Uani 1 1 d . U . . .
H16 H 0.472675 0.275497 0.414404 0.082 Uiso 1 1 calc R . . . .
C8 C 0.4904(3) 0.1336(3) 0.5801(4) 0.068(2) Uani 1 1 d . U . . .
C86 C 0.3467(4) 0.6326(3) 0.6036(4) 0.067(2) Uani 1 1 d . U . . .
C40 C 0.2463(4) 0.4620(3) 0.3294(4) 0.075(3) Uani 1 1 d . U . . .
C64 C 0.2396(4) 0.5329(2) 0.4622(4) 0.069(3) Uani 1 1 d . U . . .
C96 C 0.6532(4) 0.2344(3) 0.6029(4) 0.069(2) Uani 1 1 d . U . . .
C41 C 0.2187(4) 0.4482(3) 0.3551(4) 0.075(3) Uani 1 1 d . U . . .
C39 C 0.2399(4) 0.4121(2) 0.2519(4) 0.058(2) Uani 1 1 d . U . . .
C95 C 0.7062(4) 0.2440(3) 0.6256(5) 0.081(3) Uani 1 1 d . U . . .
H95 H 0.724432 0.263232 0.657644 0.097 Uiso 1 1 calc R . . . .
C93 C 0.7338(4) 0.2270(3) 0.6036(5) 0.075(3) Uani 1 1 d . U . . .
C21 C 0.4120(4) 0.3282(3) 0.3327(4) 0.077(3) Uani 1 1 d . U . . .
C70 C 0.1767(5) 0.5306(3) 0.5542(5) 0.080(3) Uani 1 1 d . U . . .
C43 C 0.2421(5) 0.5084(3) 0.4167(4) 0.078(3) Uani 1 1 d . U . . .
C44 C 0.2672(5) 0.5208(3) 0.3888(5) 0.100(4) Uani 1 1 d . U . . .
H44 H 0.283905 0.545912 0.399849 0.121 Uiso 1 1 calc R . . . .
C69 C 0.2101(5) 0.5223(3) 0.4871(4) 0.084(3) Uani 1 1 d . U . . .
H69 H 0.190172 0.498385 0.473661 0.101 Uiso 1 1 calc R . . . .
C42 C 0.2177(4) 0.4718(3) 0.3978(4) 0.077(3) Uani 1 1 d . U . . .
H42 H 0.199123 0.462265 0.415392 0.092 Uiso 1 1 calc R . . . .
C82 C 0.3198(4) 0.6910(3) 0.5164(5) 0.090(3) Uani 1 1 d . U . . .
H82 H 0.310236 0.710878 0.486098 0.108 Uiso 1 1 calc R . . . .
C72 C 0.2645(5) 0.5194(3) 0.6604(5) 0.087(3) Uani 1 1 d . U . . .
H72A H 0.280681 0.516348 0.636461 0.130 Uiso 1 1 calc GR . . . .
H72B H 0.276861 0.497907 0.690652 0.130 Uiso 1 1 calc GR . . . .
H72C H 0.276111 0.544471 0.682735 0.130 Uiso 1 1 calc GR . . . .
C45 C 0.2697(6) 0.4991(3) 0.3458(5) 0.100(4) Uani 1 1 d . U . . .
C71 C 0.2034(5) 0.5185(3) 0.6167(5) 0.085(3) Uani 1 1 d . U . . .
C01C C 0.4911(4) 0.0945(3) 0.5715(4) 0.081(3) Uani 1 1 d . U . . .
C85 C 0.3794(4) 0.6652(3) 0.6169(5) 0.084(3) Uani 1 1 d . U . . .
H85 H 0.412507 0.667009 0.657545 0.101 Uiso 1 1 calc R . . . .
C28 C 0.4059(5) 0.3630(3) 0.3544(5) 0.101(3) Uani 1 1 d . U . . .
C77 C 0.1185(6) 0.5280(3) 0.5131(5) 0.096(3) Uani 1 1 d . U . . .
C78 C 0.0879(5) 0.5420(3) 0.4469(5) 0.097(3) Uani 1 1 d . U . . .
H78A H 0.100063 0.568509 0.445897 0.146 Uiso 1 1 calc GR . . . .
H78B H 0.048474 0.542347 0.428974 0.146 Uiso 1 1 calc GR . . . .
H78C H 0.094889 0.524328 0.422379 0.146 Uiso 1 1 calc GR . . . .
C13 C 0.4727(4) 0.0687(3) 0.5992(4) 0.089(3) Uani 1 1 d . U . . .
H13 H 0.470772 0.041429 0.590953 0.107 Uiso 1 1 calc R . . . .
C92 C 0.7062(4) 0.1995(3) 0.5560(6) 0.087(3) Uani 1 1 d . U . . .
H92 H 0.724736 0.187534 0.539911 0.105 Uiso 1 1 calc R . . . .
C87 C 0.3642(4) 0.6020(3) 0.6534(4) 0.086(3) Uani 1 1 d . U . . .
H87A H 0.350506 0.609083 0.678793 0.128 Uiso 1 1 calc GR . . . .
H87B H 0.404353 0.600510 0.680205 0.128 Uiso 1 1 calc GR . . . .
H87C H 0.349170 0.576494 0.633530 0.128 Uiso 1 1 calc GR . . . .
C30 C 0.2705(5) 0.2326(4) 0.3095(9) 0.066(3) Uani 0.569(9) 1 d . U P A 2
C31 C 0.2407(6) 0.2541(4) 0.3262(8) 0.077(4) Uani 0.569(9) 1 d G U P A 2
C32 C 0.1894(6) 0.2411(4) 0.3087(8) 0.097(5) Uani 0.569(9) 1 d G U P A 2
H32 H 0.168994 0.255742 0.320116 0.116 Uiso 0.569(9) 1 calc R . P A 2
C33 C 0.1678(5) 0.2066(5) 0.2747(9) 0.103(5) Uani 0.569(9) 1 d G U P A 2
C35 C 0.1976(6) 0.1851(4) 0.2581(8) 0.106(5) Uani 0.569(9) 1 d G U P A 2
H35 H 0.182849 0.161487 0.234795 0.127 Uiso 0.569(9) 1 calc R . P A 2
C36 C 0.2489(6) 0.1981(4) 0.2755(9) 0.077(4) Uani 0.569(9) 1 d G U P A 2
C11 C 0.4580(4) 0.0815(4) 0.6360(5) 0.090(3) Uani 1 1 d . U . . .
C81 C 0.2343(4) 0.6558(3) 0.4326(4) 0.079(3) Uani 1 1 d . U . . .
H81A H 0.242421 0.639618 0.407563 0.118 Uiso 1 1 calc GR . . . .
H81B H 0.222878 0.681980 0.414012 0.118 Uiso 1 1 calc GR . . . .
H81C H 0.204690 0.643619 0.433378 0.118 Uiso 1 1 calc GR . . . .
C83 C 0.3673(5) 0.6955(3) 0.5752(5) 0.093(3) Uani 1 1 d . U . . .
C22 C 0.4399(4) 0.3264(3) 0.3034(5) 0.085(3) Uani 1 1 d . U . . .
C91 C 0.6253(5) 0.1582(3) 0.4832(5) 0.094(3) Uani 1 1 d . U . . .
H91A H 0.615186 0.136400 0.499258 0.141 Uiso 1 1 calc GR . . . .
H91B H 0.650328 0.148852 0.472508 0.141 Uiso 1 1 calc GR . . . .
H91C H 0.592187 0.169034 0.445634 0.141 Uiso 1 1 calc GR . . . .
C73 C 0.1709(6) 0.5033(3) 0.6365(5) 0.106(4) Uani 1 1 d . U . . .
H73 H 0.188608 0.495567 0.678995 0.128 Uiso 1 1 calc R . . . .
C9 C 0.4731(6) 0.1479(3) 0.6161(6) 0.112(4) Uani 1 1 d . U . . .
C10 C 0.4579(6) 0.1206(4) 0.6439(6) 0.125(5) Uani 1 1 d . U . . .
H10 H 0.446878 0.130026 0.669690 0.150 Uiso 1 1 calc R . . . .
C29 C 0.3774(6) 0.3654(3) 0.3891(6) 0.123(4) Uani 1 1 d . U . . .
H29A H 0.338699 0.372250 0.359205 0.185 Uiso 1 1 calc GR . . . .
H29B H 0.395338 0.385591 0.421712 0.185 Uiso 1 1 calc GR . . . .
H29C H 0.380162 0.340037 0.408286 0.185 Uiso 1 1 calc GR . . . .
C94 C 0.7945(4) 0.2364(3) 0.6338(6) 0.118(4) Uani 1 1 d . U . . .
H94A H 0.805172 0.258786 0.662263 0.177 Uiso 1 1 calc GR . . . .
H94B H 0.800218 0.242940 0.601119 0.177 Uiso 1 1 calc GR . . . .
H94C H 0.816827 0.213590 0.657444 0.177 Uiso 1 1 calc GR . . . .
C76 C 0.0897(5) 0.5111(4) 0.5357(5) 0.119(4) Uani 1 1 d . U . . .
H76 H 0.051138 0.507689 0.508017 0.143 Uiso 1 1 calc R . . . .
C24 C 0.4615(5) 0.3615(4) 0.2981(5) 0.110(4) Uani 1 1 d . U . . .
H24 H 0.480559 0.361068 0.278527 0.131 Uiso 1 1 calc R . . . .
C97 C 0.6269(5) 0.2514(3) 0.6321(6) 0.111(4) Uani 1 1 d . U . . .
H97A H 0.588126 0.256690 0.599733 0.166 Uiso 1 1 calc GR . . . .
H97B H 0.645353 0.275999 0.653223 0.166 Uiso 1 1 calc GR . . . .
H97C H 0.629764 0.232955 0.662803 0.166 Uiso 1 1 calc GR . . . .
C25 C 0.4561(6) 0.3964(4) 0.3203(6) 0.130(5) Uani 1 1 d . U . . .
C50A C 0.1141(5) 0.3472(3) 0.2877(6) 0.084(4) Uani 0.614(9) 1 d . U P B 1
C52A C 0.1019(5) 0.3781(4) 0.2468(4) 0.082(4) Uani 0.614(9) 1 d G U P B 1
H52A H 0.070907 0.376633 0.204629 0.099 Uiso 0.614(9) 1 calc R . P B 1
C53A C 0.1352(6) 0.4112(3) 0.2676(5) 0.069(4) Uani 0.614(9) 1 d G U P B 1
C46A C 0.1806(6) 0.4134(4) 0.3294(6) 0.070(4) Uani 0.614(9) 1 d G U P B 1
C47A C 0.1928(5) 0.3825(4) 0.3703(5) 0.087(5) Uani 0.614(9) 1 d G U P B 1
C49A C 0.1596(6) 0.3494(3) 0.3494(5) 0.081(4) Uani 0.614(9) 1 d G U P B 1
H49A H 0.167899 0.328294 0.377396 0.098 Uiso 0.614(9) 1 calc R . P B 1
C74 C 0.1161(7) 0.4993(4) 0.5974(6) 0.131(5) Uani 1 1 d . U . . .
C23 C 0.4445(5) 0.2884(4) 0.2771(6) 0.111(4) Uani 1 1 d . U . . .
H23A H 0.465556 0.269510 0.311131 0.167 Uiso 1 1 calc GR . . . .
H23B H 0.463214 0.293124 0.256304 0.167 Uiso 1 1 calc GR . . . .
H23C H 0.407728 0.277957 0.246636 0.167 Uiso 1 1 calc GR . . . .
C27 C 0.4295(7) 0.3966(4) 0.3486(6) 0.146(6) Uani 1 1 d . U . . .
H27 H 0.426610 0.420563 0.365211 0.175 Uiso 1 1 calc R . . . .
C12 C 0.4393(5) 0.0531(4) 0.6657(5) 0.120(4) Uani 1 1 d . U . . .
H12A H 0.405746 0.039789 0.632665 0.180 Uiso 1 1 calc GR . . . .
H12B H 0.431973 0.067590 0.692844 0.180 Uiso 1 1 calc GR . . . .
H12C H 0.468123 0.033655 0.690549 0.180 Uiso 1 1 calc GR . . . .
C14 C 0.5172(8) 0.0763(4) 0.5405(8) 0.083(5) Uani 0.742(19) 1 d . U P C 2
H14A H 0.507462 0.091909 0.503728 0.125 Uiso 0.742(19) 1 calc GR . P C 2
H14B H 0.503761 0.049471 0.527406 0.125 Uiso 0.742(19) 1 calc GR . P C 2
H14C H 0.557199 0.075972 0.570363 0.125 Uiso 0.742(19) 1 calc GR . P C 2
C84 C 0.4040(5) 0.7316(4) 0.5934(6) 0.139(5) Uani 1 1 d . U . . .
H84A H 0.440733 0.723458 0.606417 0.209 Uiso 1 1 calc GR . . . .
H84B H 0.406300 0.745236 0.628180 0.209 Uiso 1 1 calc GR . . . .
H84C H 0.388356 0.749311 0.557398 0.209 Uiso 1 1 calc GR . . . .
C54A C 0.1183(10) 0.4464(6) 0.2226(9) 0.090(5) Uani 0.614(9) 1 d . U P B 1
H54A H 0.134015 0.443223 0.198224 0.135 Uiso 0.614(9) 1 calc GR . P B 1
H54B H 0.131921 0.470722 0.246855 0.135 Uiso 0.614(9) 1 calc GR . P B 1
H54C H 0.078198 0.447473 0.194083 0.135 Uiso 0.614(9) 1 calc GR . P B 1
C99 C 0.2604(10) 0.2906(6) 0.3635(11) 0.088(5) Uani 0.569(9) 1 d . U P A 2
H99A H 0.300578 0.290726 0.389938 0.132 Uiso 0.569(9) 1 calc GR . P A 2
H99B H 0.246583 0.291946 0.390046 0.132 Uiso 0.569(9) 1 calc GR . P A 2
H99C H 0.247016 0.313224 0.335295 0.132 Uiso 0.569(9) 1 calc GR . P A 2
C75 C 0.0842(6) 0.4815(5) 0.6216(6) 0.158(6) Uani 1 1 d . U . . .
H75A H 0.109825 0.469175 0.662327 0.237 Uiso 1 1 calc GR . . . .
H75B H 0.058566 0.461785 0.591786 0.237 Uiso 1 1 calc GR . . . .
H75C H 0.063678 0.502189 0.626096 0.237 Uiso 1 1 calc GR . . . .
C26 C 0.4805(8) 0.4338(4) 0.3133(7) 0.190(8) Uani 1 1 d . U . . .
H26A H 0.503061 0.427125 0.297846 0.285 Uiso 1 1 calc GR . . . .
H26B H 0.503259 0.446844 0.354004 0.285 Uiso 1 1 calc GR . . . .
H26C H 0.450807 0.451405 0.283378 0.285 Uiso 1 1 calc GR . . . .
C15A C 0.4562(10) 0.1906(6) 0.6090(11) 0.107(6) Uani 0.6411 1 d . U P D 2
H15A H 0.482029 0.206807 0.606184 0.161 Uiso 0.6411 1 calc GR . P D 2
H15B H 0.456395 0.198674 0.645410 0.161 Uiso 0.6411 1 calc GR . P D 2
H15C H 0.419214 0.193792 0.570837 0.161 Uiso 0.6411 1 calc GR . P D 2
C48A C 0.2449(10) 0.3821(7) 0.4361(10) 0.115(8) Uani 0.614(9) 1 d . U P B 1
H48A H 0.275362 0.392512 0.435245 0.173 Uiso 0.614(9) 1 calc GR . P B 1
H48B H 0.253241 0.355151 0.451917 0.173 Uiso 0.614(9) 1 calc GR . P B 1
H48C H 0.239813 0.398392 0.463549 0.173 Uiso 0.614(9) 1 calc GR . P B 1
C51A C 0.0787(9) 0.3114(5) 0.2621(10) 0.106(5) Uani 0.614(9) 1 d . U P B 1
H51A H 0.040033 0.319272 0.236383 0.159 Uiso 0.614(9) 1 calc GR . P B 1
H51B H 0.085503 0.294955 0.296809 0.159 Uiso 0.614(9) 1 calc GR . P B 1
H51C H 0.087374 0.296652 0.236335 0.159 Uiso 0.614(9) 1 calc GR . P B 1
C23L C 0.3920(7) 0.5361(5) 0.5495(8) 0.1218(18) Uani 0.5 1 d . U P E 1
H23L H 0.367096 0.555004 0.546602 0.146 Uiso 0.5 1 calc R . P E 1
C24L C 0.3983(7) 0.5003(5) 0.5783(7) 0.1218(18) Uani 0.5 1 d G U P E 1
C17L C 0.4348(8) 0.4727(4) 0.5825(7) 0.1218(18) Uani 0.5 1 d G U P E 1
C18L C 0.4650(7) 0.4809(5) 0.5578(8) 0.1218(18) Uani 0.5 1 d G U P E 1
C20L C 0.4587(7) 0.5168(5) 0.5290(7) 0.1218(18) Uani 0.5 1 d G U P E 1
H20L H 0.479298 0.522426 0.512145 0.146 Uiso 0.5 1 calc R . P E 1
C21L C 0.4222(8) 0.5444(4) 0.5248(7) 0.1218(18) Uani 0.5 1 d DG U P E 1
C25L C 0.3727(11) 0.4901(8) 0.6047(11) 0.1218(18) Uani 0.5 1 d . U P E 1
H25A H 0.399243 0.488650 0.650222 0.183 Uiso 0.5 1 calc GR . P E 1
H25B H 0.355362 0.464427 0.588739 0.183 Uiso 0.5 1 calc GR . P E 1
H25C H 0.344601 0.509654 0.594650 0.183 Uiso 0.5 1 calc GR . P E 1
C19L C 0.4986(11) 0.4477(7) 0.5595(11) 0.1218(18) Uani 0.5 1 d . U P E 1
H19A H 0.526997 0.440920 0.603171 0.183 Uiso 0.5 1 calc GR . P E 1
H19B H 0.515997 0.455394 0.538226 0.183 Uiso 0.5 1 calc GR . P E 1
H19C H 0.474953 0.424891 0.538287 0.183 Uiso 0.5 1 calc GR . P E 1
C15L C 0.4160(12) 0.3042(9) 0.5520(12) 0.1218(18) Uani 0.5 1 d . U P E 1
C14L C 0.3911(12) 0.2758(9) 0.5250(11) 0.1218(18) Uani 0.5 1 d . U P E 1
H14L H 0.403045 0.262013 0.502841 0.146 Uiso 0.5 1 calc R . P E 1
C11L C 0.3214(12) 0.2813(8) 0.5424(11) 0.1218(18) Uani 0.5 1 d . U P E 1
H11L H 0.287056 0.274146 0.534590 0.146 Uiso 0.5 1 calc R . P E 1
C8L C 0.3962(12) 0.3264(8) 0.5824(11) 0.1218(18) Uani 0.5 1 d . U P E 1
C9L C 0.3518(12) 0.3165(8) 0.5780(11) 0.1218(18) Uani 0.5 1 d . U P E 1
C12L C 0.3467(12) 0.2602(8) 0.5219(11) 0.1218(18) Uani 0.5 1 d . U P E 1
C16L C 0.4669(11) 0.3164(8) 0.5595(11) 0.1218(18) Uani 0.5 1 d . U P E 1
H16A H 0.495838 0.297257 0.585724 0.183 Uiso 0.5 1 calc GR . P E 1
H16B H 0.477888 0.342190 0.579497 0.183 Uiso 0.5 1 calc GR . P E 1
H16C H 0.460933 0.317731 0.518292 0.183 Uiso 0.5 1 calc GR . P E 1
N5 N 0.3824(9) 0.3986(6) 0.5203(10) 0.1218(18) Uani 0.5 1 d . . P E 1
C4L C 0.4584(11) 0.3635(8) 0.6818(11) 0.1218(18) Uani 0.5 1 d . U P E 1
H4L H 0.463919 0.339828 0.703910 0.146 Uiso 0.5 1 calc R . P E 1
C7L C 0.4443(11) 0.4339(8) 0.6151(12) 0.1218(18) Uani 0.5 1 d . U P E 1
C2L C 0.4186(11) 0.3999(8) 0.5857(12) 0.1218(18) Uani 0.5 1 d . U P E 1
C13L C 0.3203(11) 0.2198(7) 0.4879(11) 0.1218(18) Uani 0.5 1 d . U P E 1
H13A H 0.308104 0.221557 0.444038 0.183 Uiso 0.5 1 calc GR . P E 1
H13B H 0.288851 0.213878 0.489730 0.183 Uiso 0.5 1 calc GR . P E 1
H13C H 0.347689 0.198878 0.508867 0.183 Uiso 0.5 1 calc GR . P E 1
C3L C 0.4249(11) 0.3639(8) 0.6161(12) 0.1218(18) Uani 0.5 1 d . U P E 1
C10L C 0.3215(11) 0.3421(8) 0.5993(11) 0.1218(18) Uani 0.5 1 d . U P E 1
H10A H 0.286162 0.329985 0.584885 0.183 Uiso 0.5 1 calc GR . P E 1
H10B H 0.315279 0.368372 0.581180 0.183 Uiso 0.5 1 calc GR . P E 1
H10C H 0.343980 0.343965 0.645073 0.183 Uiso 0.5 1 calc GR . P E 1
C5L C 0.4840(11) 0.3989(8) 0.7152(10) 0.1218(18) Uani 0.5 1 d . U P E 1
C6L C 0.4745(11) 0.4322(8) 0.6826(11) 0.1218(18) Uani 0.5 1 d . U P E 1
H6L H 0.488640 0.456053 0.705312 0.146 Uiso 0.5 1 calc R . P E 1
C98 C 0.4993(15) 0.1907(9) 0.6514(17) 0.107(6) Uani 0.40(2) 1 d . U P D 1
H98A H 0.539317 0.189826 0.674446 0.161 Uiso 0.40(2) 1 calc GR . P D 1
H98B H 0.488972 0.195880 0.680651 0.161 Uiso 0.40(2) 1 calc GR . P D 1
H98C H 0.484861 0.211563 0.619919 0.161 Uiso 0.40(2) 1 calc GR . P D 1
C14A C 0.476(2) 0.0834(14) 0.505(2) 0.083(5) Uani 0.258(19) 1 d . U P C 1
H14D H 0.452674 0.103701 0.474401 0.125 Uiso 0.258(19) 1 calc GR . P C 1
H14E H 0.456955 0.058176 0.491500 0.125 Uiso 0.258(19) 1 calc GR . P C 1
H14F H 0.510025 0.081272 0.505962 0.125 Uiso 0.258(19) 1 calc GR . P C 1
C1L C 0.3481(11) 0.4019(8) 0.4647(12) 0.1218(18) Uani 0.5 1 d . U P E 1
C34 C 0.1100(10) 0.1913(9) 0.2533(15) 0.167(10) Uani 0.569(9) 1 d . U P A 2
H34A H 0.099642 0.202808 0.279890 0.251 Uiso 0.569(9) 1 calc GR . P A 2
H34B H 0.110916 0.162671 0.257047 0.251 Uiso 0.569(9) 1 calc GR . P A 2
H34C H 0.083004 0.198800 0.209610 0.251 Uiso 0.569(9) 1 calc GR . P A 2
C38A C 0.3008(13) 0.1749(9) 0.2419(16) 0.085(5) Uani 0.431(9) 1 d . U P A 1
H38A H 0.317815 0.198017 0.237247 0.128 Uiso 0.431(9) 1 calc GR . P A 1
H38B H 0.280983 0.160068 0.202563 0.128 Uiso 0.431(9) 1 calc GR . P A 1
H38C H 0.329360 0.158229 0.275577 0.128 Uiso 0.431(9) 1 calc GR . P A 1
C35A C 0.1181(13) 0.1597(12) 0.219(2) 0.167(10) Uani 0.431(9) 1 d . U P A 1
H35A H 0.108348 0.147806 0.179567 0.251 Uiso 0.431(9) 1 calc GR . P A 1
H35B H 0.089704 0.178602 0.210640 0.251 Uiso 0.431(9) 1 calc GR . P A 1
H35C H 0.120970 0.139283 0.247296 0.251 Uiso 0.431(9) 1 calc GR . P A 1
C34A C 0.1748(7) 0.1815(6) 0.2505(11) 0.103(5) Uani 0.431(9) 1 d . . P A 1
C33A C 0.1894(8) 0.2129(6) 0.2912(11) 0.097(5) Uani 0.431(9) 1 d G U P A 1
H33A H 0.165403 0.221386 0.302323 0.116 Uiso 0.431(9) 1 calc R . P A 1
C31A C 0.2391(8) 0.2320(6) 0.3156(10) 0.077(4) Uani 0.431(9) 1 d G U P A 1
C30A C 0.2742(8) 0.2196(6) 0.2993(12) 0.066(3) Uani 0.431(9) 1 d G U P A 1
C37A C 0.2595(8) 0.1882(6) 0.2586(12) 0.077(4) Uani 0.431(9) 1 d G U P A 1
C36A C 0.2098(8) 0.1691(5) 0.2342(10) 0.106(5) Uani 0.431(9) 1 d G U P A 1
H36A H 0.199843 0.147619 0.206404 0.127 Uiso 0.431(9) 1 calc R . P A 1
C37 C 0.2808(10) 0.1749(7) 0.2567(11) 0.085(5) Uani 0.569(9) 1 d . . P A 2
H37A H 0.298878 0.192942 0.244364 0.128 Uiso 0.569(9) 1 calc GR . P A 2
H37B H 0.255760 0.157770 0.221368 0.128 Uiso 0.569(9) 1 calc GR . P A 2
H37C H 0.308591 0.158950 0.292217 0.128 Uiso 0.569(9) 1 calc GR . P A 2
C32A C 0.2515(14) 0.2659(9) 0.3563(16) 0.088(5) Uani 0.431(9) 1 d . . P A 1
H32A H 0.218589 0.273422 0.354299 0.132 Uiso 0.431(9) 1 calc GR . P A 1
H32B H 0.263436 0.287825 0.342435 0.132 Uiso 0.431(9) 1 calc GR . P A 1
H32C H 0.280831 0.258991 0.399581 0.132 Uiso 0.431(9) 1 calc GR . P A 1
C58 C 0.3436(6) 0.5561(3) 0.2657(6) 0.135(6) Uani 0.747(7) 1 d . . P F 2
C57 C 0.2926(6) 0.5692(3) 0.2493(5) 0.129(7) Uani 0.747(7) 1 d G . P F 2
H57 H 0.275833 0.591045 0.221975 0.155 Uiso 0.747(7) 1 calc R . P F 2
C56 C 0.2663(4) 0.5505(3) 0.2729(5) 0.097(4) Uani 0.747(7) 1 d G . P F 2
C55 C 0.2909(5) 0.5186(3) 0.3129(5) 0.074(4) Uani 0.747(7) 1 d G . P F 2
C61 C 0.3418(5) 0.5054(3) 0.3292(5) 0.092(5) Uani 0.747(7) 1 d G . P F 2
C60 C 0.3682(4) 0.5242(4) 0.3057(6) 0.135(6) Uani 0.747(7) 1 d G . P F 2
H60 H 0.403046 0.515143 0.316850 0.162 Uiso 0.747(7) 1 calc R . P F 2
C62B C 0.411(2) 0.4733(18) 0.444(3) 0.145(7) Uani 0.253(7) 1 d . . P F 1
H62A H 0.404545 0.485549 0.474029 0.218 Uiso 0.253(7) 1 calc GR . P F 1
H62B H 0.450319 0.469000 0.465151 0.218 Uiso 0.253(7) 1 calc GR . P F 1
H62C H 0.391678 0.448073 0.430583 0.218 Uiso 0.253(7) 1 calc GR . P F 1
C59 C 0.3662(13) 0.5771(7) 0.2314(14) 0.223(14) Uani 0.747(7) 1 d . . P F 2
H59A H 0.337201 0.593284 0.197337 0.334 Uiso 0.747(7) 1 calc GR . P F 2
H59B H 0.378345 0.557512 0.214103 0.334 Uiso 0.747(7) 1 calc GR . P F 2
H59C H 0.397257 0.593817 0.261175 0.334 Uiso 0.747(7) 1 calc GR . P F 2
C63 C 0.2155(7) 0.5669(4) 0.2601(7) 0.097(4) Uani 0.747(7) 1 d . . P F 2
H63A H 0.223122 0.581409 0.296888 0.146 Uiso 0.747(7) 1 calc GR . P F 2
H63B H 0.189623 0.545583 0.250773 0.146 Uiso 0.747(7) 1 calc GR . P F 2
H63C H 0.199396 0.584606 0.224095 0.146 Uiso 0.747(7) 1 calc GR . P F 2
C58B C 0.4115(16) 0.5446(10) 0.3343(19) 0.135(6) Uani 0.253(7) 1 d . . P F 1
C57B C 0.3577(19) 0.5582(8) 0.2998(15) 0.129(7) Uani 0.253(7) 1 d G . P F 1
H57B H 0.346818 0.578147 0.269328 0.155 Uiso 0.253(7) 1 calc R . P F 1
C56B C 0.3200(13) 0.5425(9) 0.3098(14) 0.097(4) Uani 0.253(7) 1 d G . P F 1
C55B C 0.3359(13) 0.5133(9) 0.3543(15) 0.074(4) Uani 0.253(7) 1 d G . P F 1
C61B C 0.3897(15) 0.4997(8) 0.3888(14) 0.092(5) Uani 0.253(7) 1 d G . P F 1
C60B C 0.4275(12) 0.5153(11) 0.3788(17) 0.135(6) Uani 0.253(7) 1 d G . P F 1
H60B H 0.464204 0.506014 0.402375 0.162 Uiso 0.253(7) 1 calc R . P F 1
C59B C 0.451(4) 0.563(2) 0.315(4) 0.223(14) Uani 0.253(7) 1 d . . P F 1
H59D H 0.488187 0.551756 0.342185 0.334 Uiso 0.253(7) 1 calc R . P F 1
H59E H 0.436261 0.557114 0.271427 0.334 Uiso 0.253(7) 1 calc R . P F 1
H59F H 0.453620 0.591620 0.321184 0.334 Uiso 0.253(7) 1 calc R . P F 1
C63B C 0.269(3) 0.5587(13) 0.285(3) 0.097(4) Uani 0.253(7) 1 d . . P F 1
H63D H 0.271844 0.580030 0.312646 0.146 Uiso 0.253(7) 1 calc GR . P F 1
H63E H 0.243948 0.538482 0.283039 0.146 Uiso 0.253(7) 1 calc GR . P F 1
H63F H 0.253743 0.568974 0.243374 0.146 Uiso 0.253(7) 1 calc GR . P F 1
C62A C 0.3701(7) 0.4720(7) 0.3751(10) 0.145(7) Uani 0.747(7) 1 d . . P F 2
H62D H 0.377384 0.479464 0.415622 0.218 Uiso 0.747(7) 1 calc GR . P F 2
H62E H 0.404896 0.466115 0.380204 0.218 Uiso 0.747(7) 1 calc GR . P F 2
H62F H 0.346523 0.448777 0.359044 0.218 Uiso 0.747(7) 1 calc GR . P F 2
C54 C 0.1210(17) 0.4290(10) 0.2389(16) 0.090(5) Uani 0.386(9) 1 d . U P B 2
H54D H 0.131305 0.426499 0.209114 0.135 Uiso 0.386(9) 1 calc GR . P B 2
H54E H 0.131552 0.454994 0.258326 0.135 Uiso 0.386(9) 1 calc GR . P B 2
H54F H 0.081278 0.425628 0.216675 0.135 Uiso 0.386(9) 1 calc GR . P B 2
C49 C 0.1972(9) 0.3414(5) 0.3813(8) 0.081(4) Uani 0.386(9) 1 d . U P B 2
H49 H 0.213365 0.321975 0.413075 0.098 Uiso 0.386(9) 1 calc R . P B 2
C50 C 0.1474(9) 0.3341(5) 0.3247(10) 0.084(4) Uani 0.386(9) 1 d G U P B 2
C52 C 0.1237(8) 0.3625(6) 0.2781(8) 0.082(4) Uani 0.386(9) 1 d G U P B 2
H52 H 0.089727 0.357482 0.239448 0.099 Uiso 0.386(9) 1 calc R . P B 2
C53 C 0.1498(10) 0.3984(6) 0.2881(10) 0.069(4) Uani 0.386(9) 1 d G U P B 2
C46 C 0.1995(10) 0.4058(6) 0.3447(12) 0.070(4) Uani 0.386(9) 1 d G U P B 2
C47 C 0.2232(8) 0.3773(6) 0.3913(9) 0.087(5) Uani 0.386(9) 1 d G U P B 2
C51 C 0.1199(14) 0.2948(8) 0.3136(16) 0.106(5) Uani 0.386(9) 1 d . U P B 2
H51D H 0.117279 0.281635 0.278390 0.159 Uiso 0.386(9) 1 calc GR . P B 2
H51E H 0.082965 0.298671 0.303788 0.159 Uiso 0.386(9) 1 calc GR . P B 2
H51F H 0.141444 0.278656 0.351326 0.159 Uiso 0.386(9) 1 calc GR . P B 2
C48 C 0.2831(16) 0.3850(12) 0.4567(16) 0.115(8) Uani 0.386(9) 1 d . . P B 2
H48D H 0.278486 0.400960 0.484828 0.173 Uiso 0.386(9) 1 calc GR . P B 2
H48E H 0.306889 0.398871 0.447623 0.173 Uiso 0.386(9) 1 calc GR . P B 2
H48F H 0.299852 0.359862 0.476713 0.173 Uiso 0.386(9) 1 calc GR . P B 2
C22L C 0.4142(13) 0.5841(6) 0.4907(12) 0.1218(18) Uani 0.5 1 d D U P E 1
H22A H 0.387322 0.600142 0.491837 0.183 Uiso 0.5 1 calc R . P E 1
H22B H 0.449286 0.598029 0.511772 0.183 Uiso 0.5 1 calc R . P E 1
H22C H 0.400925 0.578994 0.447036 0.183 Uiso 0.5 1 calc R . P E 1
O1 O 0.3671(8) 0.6005(6) 0.4571(9) 0.146(5) Uani 0.5 1 d D . P G 2
C1S C 0.4160(10) 0.6057(9) 0.5209(9) 0.146(5) Uani 0.5 1 d D . P G 2
H1SA H 0.429771 0.580589 0.543822 0.175 Uiso 0.5 1 calc R . P G 2
H1SB H 0.409980 0.624606 0.545383 0.175 Uiso 0.5 1 calc R . P G 2
C4S C 0.3615(9) 0.6121(9) 0.4056(10) 0.146(5) Uani 0.5 1 d D . P G 2
H4SA H 0.340443 0.636807 0.389387 0.175 Uiso 0.5 1 calc R . P G 2
H4SB H 0.344114 0.591726 0.372550 0.175 Uiso 0.5 1 calc R . P G 2
C2S C 0.4521(13) 0.6216(17) 0.5038(11) 0.146(5) Uani 0.25 1 d D . P G 2
H2SA H 0.486993 0.606838 0.525432 0.175 Uiso 0.25 1 calc R . P G 2
H2SB H 0.460447 0.649482 0.516359 0.175 Uiso 0.25 1 calc R . P G 2
C3S C 0.4218(9) 0.6178(9) 0.4317(10) 0.146(5) Uani 0.5 1 d D . P G 2
H3SA H 0.426973 0.641737 0.414048 0.175 Uiso 0.5 1 calc R . P G 2
H3SB H 0.435965 0.595030 0.421220 0.175 Uiso 0.5 1 calc R . P G 2

loop_
_atom_site_aniso_label
_atom_site_aniso_U_11
_atom_site_aniso_U_22
_atom_site_aniso_U_33
_atom_site_aniso_U_23
_atom_site_aniso_U_13
_atom_site_aniso_U_12
Ni1 0.0633(9) 0.0538(8) 0.0350(8) -0.0013(6) 0.0291(7) 0.0021(7)
N4 0.059(4) 0.064(4) 0.041(4) 0.010(3) 0.027(3) -0.003(4)
N3 0.093(5) 0.052(4) 0.038(4) 0.001(3) 0.041(4) -0.007(4)
N1 0.065(5) 0.065(5) 0.049(5) 0.000(3) 0.029(4) 0.005(4)
N2 0.124(6) 0.056(4) 0.045(5) -0.003(3) 0.052(5) 0.006(4)
C89 0.063(5) 0.055(5) 0.057(5) 0.020(4) 0.034(4) 0.002(4)
C66 0.091(6) 0.046(4) 0.039(5) 0.001(4) 0.039(5) 0.000(4)
C80 0.080(6) 0.078(6) 0.045(5) 0.006(4) 0.038(4) -0.014(5)
C18 0.064(5) 0.070(5) 0.044(5) 0.006(4) 0.031(4) 0.006(4)
C3 0.064(5) 0.068(6) 0.049(5) 0.005(4) 0.034(4) -0.002(4)
C79 0.080(5) 0.058(5) 0.042(4) 0.000(4) 0.040(4) -0.002(4)
C5 0.065(5) 0.075(6) 0.054(6) 0.011(4) 0.032(4) 0.002(5)
C68 0.112(7) 0.063(5) 0.052(6) -0.010(4) 0.059(6) -0.018(5)
C2 0.062(4) 0.061(5) 0.043(5) 0.003(4) 0.028(4) 0.000(4)
C67 0.097(7) 0.055(5) 0.046(5) -0.005(4) 0.047(5) -0.005(4)
C65 0.101(7) 0.056(5) 0.046(5) -0.002(4) 0.050(5) -0.003(4)
C19 0.066(4) 0.079(5) 0.042(5) 0.012(4) 0.029(4) 0.002(4)
C15 0.064(5) 0.076(6) 0.056(6) 0.010(4) 0.033(4) 0.001(4)
C1 0.053(5) 0.072(6) 0.033(5) 0.001(4) 0.025(4) -0.010(5)
C88 0.064(6) 0.051(5) 0.051(5) 0.002(4) 0.035(5) 0.002(4)
C90 0.076(6) 0.068(6) 0.077(6) 0.009(4) 0.052(5) -0.001(5)
C17 0.068(5) 0.071(5) 0.048(5) 0.008(4) 0.032(4) 0.003(4)
C6 0.067(5) 0.082(6) 0.060(6) 0.013(4) 0.033(5) -0.001(5)
C20 0.068(5) 0.065(5) 0.062(6) 0.011(4) 0.036(4) 0.007(4)
C4 0.067(5) 0.072(6) 0.052(5) 0.012(4) 0.036(4) 0.006(5)
C100 0.054(5) 0.059(5) 0.031(5) -0.007(4) 0.026(4) -0.011(4)
C7 0.062(5) 0.077(6) 0.051(5) 0.003(4) 0.032(4) -0.006(4)
C16 0.059(5) 0.083(6) 0.050(6) 0.011(4) 0.023(4) -0.007(4)
C8 0.062(6) 0.090(5) 0.049(5) 0.014(4) 0.030(5) -0.001(5)
C86 0.083(6) 0.063(5) 0.049(5) 0.003(4) 0.033(4) -0.001(4)
C40 0.125(8) 0.056(5) 0.054(6) -0.004(4) 0.058(6) -0.001(5)
C64 0.112(8) 0.058(5) 0.054(6) -0.007(4) 0.057(6) -0.010(5)
C96 0.067(5) 0.069(6) 0.072(6) 0.005(4) 0.040(5) -0.005(5)
C41 0.123(8) 0.063(5) 0.046(6) -0.001(4) 0.053(5) 0.001(5)
C39 0.085(6) 0.059(5) 0.031(5) 0.006(4) 0.032(5) 0.010(5)
C95 0.072(6) 0.075(7) 0.089(7) 0.007(5) 0.041(6) -0.010(5)
C93 0.062(5) 0.065(6) 0.101(7) 0.036(5) 0.047(5) 0.006(5)
C21 0.074(7) 0.079(5) 0.051(6) 0.018(5) 0.019(5) -0.007(5)
C70 0.147(7) 0.062(6) 0.067(5) -0.016(5) 0.082(5) -0.036(6)
C43 0.143(9) 0.050(5) 0.062(6) -0.005(4) 0.071(6) -0.009(5)
C44 0.205(12) 0.048(5) 0.113(9) -0.021(5) 0.129(9) -0.027(6)
C69 0.149(9) 0.069(6) 0.064(6) -0.015(5) 0.078(7) -0.025(6)
C42 0.128(8) 0.058(5) 0.059(6) -0.003(4) 0.062(6) -0.009(5)
C82 0.106(7) 0.098(7) 0.058(6) 0.015(5) 0.041(5) -0.039(6)
C72 0.154(8) 0.068(6) 0.076(7) 0.002(5) 0.087(6) 0.000(7)
C45 0.196(12) 0.049(5) 0.102(8) -0.010(5) 0.113(9) -0.011(6)
C71 0.152(7) 0.053(6) 0.074(6) -0.014(5) 0.079(6) -0.030(6)
C01C 0.098(8) 0.097(6) 0.052(6) -0.010(5) 0.046(5) -0.025(6)
C85 0.087(7) 0.096(7) 0.057(6) 0.000(5) 0.034(5) -0.014(5)
C28 0.143(10) 0.077(6) 0.073(7) 0.011(6) 0.055(7) -0.020(7)
C77 0.149(8) 0.090(7) 0.075(6) -0.026(6) 0.079(6) -0.060(7)
C78 0.137(9) 0.109(8) 0.068(6) -0.019(6) 0.072(6) -0.052(7)
C13 0.110(8) 0.103(7) 0.060(7) -0.011(5) 0.053(6) -0.045(6)
C92 0.078(6) 0.066(6) 0.132(9) 0.013(5) 0.068(6) 0.010(5)
C87 0.098(7) 0.060(6) 0.058(6) 0.008(4) 0.020(5) 0.006(5)
C30 0.062(5) 0.064(10) 0.060(8) 0.018(6) 0.027(5) 0.013(6)
C31 0.070(6) 0.089(14) 0.067(10) 0.012(9) 0.036(7) 0.008(8)
C32 0.073(7) 0.106(13) 0.105(13) 0.035(10) 0.046(8) 0.009(10)
C33 0.066(8) 0.094(12) 0.121(14) 0.040(9) 0.036(8) 0.007(9)
C35 0.069(9) 0.081(12) 0.126(16) 0.017(8) 0.030(8) -0.005(8)
C36 0.077(8) 0.072(10) 0.070(11) 0.011(6) 0.034(6) -0.002(7)
C11 0.093(8) 0.123(7) 0.063(7) -0.002(6) 0.050(6) -0.037(7)
C81 0.091(7) 0.090(7) 0.043(5) 0.006(5) 0.030(4) -0.013(5)
C83 0.097(7) 0.108(7) 0.064(6) 0.001(5) 0.040(5) -0.034(6)
C22 0.068(7) 0.106(6) 0.055(6) 0.027(5) 0.018(5) -0.013(6)
C91 0.111(8) 0.080(7) 0.115(9) -0.019(6) 0.079(7) -0.018(6)
C73 0.161(9) 0.113(9) 0.065(7) -0.014(6) 0.076(6) -0.054(8)
C9 0.167(12) 0.100(6) 0.138(10) 0.004(7) 0.128(10) -0.008(7)
C10 0.170(12) 0.131(7) 0.145(12) -0.003(8) 0.132(11) -0.025(9)
C29 0.220(14) 0.074(7) 0.101(9) -0.013(6) 0.106(10) -0.030(8)
C94 0.063(6) 0.085(7) 0.188(12) 0.036(8) 0.061(7) 0.004(6)
C76 0.148(9) 0.159(11) 0.064(6) -0.028(7) 0.068(6) -0.085(9)
C24 0.103(8) 0.132(8) 0.065(8) 0.029(7) 0.030(6) -0.029(8)
C97 0.103(8) 0.131(9) 0.112(10) -0.044(7) 0.069(8) -0.031(7)
C25 0.156(12) 0.116(8) 0.095(10) 0.013(8) 0.057(8) -0.050(9)
C50A 0.113(11) 0.067(8) 0.082(9) -0.005(6) 0.061(7) 0.011(7)
C52A 0.106(11) 0.088(9) 0.052(9) -0.011(6) 0.044(8) 0.004(7)
C53A 0.102(10) 0.076(9) 0.040(8) -0.007(6) 0.046(7) 0.013(7)
C46A 0.110(11) 0.063(7) 0.040(8) -0.004(5) 0.045(7) 0.009(7)
C47A 0.155(15) 0.065(7) 0.038(8) -0.004(5) 0.052(8) 0.006(8)
C49A 0.121(11) 0.054(7) 0.074(9) 0.002(7) 0.058(7) 0.024(8)
C74 0.167(9) 0.165(12) 0.075(7) -0.013(8) 0.077(7) -0.087(10)
C23 0.105(9) 0.132(8) 0.109(10) 0.027(7) 0.068(8) 0.010(8)
C27 0.253(17) 0.091(8) 0.114(11) -0.020(8) 0.116(12) -0.068(9)
C12 0.129(10) 0.169(11) 0.076(8) -0.006(7) 0.067(8) -0.066(9)
C14 0.105(13) 0.092(9) 0.058(9) -0.010(8) 0.050(9) -0.025(10)
C84 0.136(10) 0.154(11) 0.092(9) 0.006(8) 0.044(8) -0.084(9)
C54A 0.119(10) 0.107(14) 0.040(10) 0.010(7) 0.044(8) 0.015(11)
C99 0.091(10) 0.108(16) 0.091(12) -0.011(12) 0.067(10) 0.006(12)
C75 0.181(13) 0.216(15) 0.091(9) -0.013(9) 0.085(10) -0.114(12)
C26 0.28(2) 0.161(12) 0.135(13) -0.005(10) 0.122(14) -0.120(14)
C15A 0.126(17) 0.119(7) 0.106(17) -0.001(9) 0.084(13) 0.005(10)
C48A 0.17(2) 0.088(10) 0.046(10) 0.012(9) 0.033(10) 0.013(15)
C51A 0.128(14) 0.073(9) 0.122(15) -0.014(8) 0.074(11) 0.001(8)
C23L 0.138(5) 0.146(5) 0.076(3) 0.013(3) 0.058(3) 0.006(4)
C24L 0.138(5) 0.146(5) 0.076(3) 0.013(3) 0.058(3) 0.006(4)
C17L 0.138(5) 0.146(5) 0.076(3) 0.013(3) 0.058(3) 0.006(4)
C18L 0.138(5) 0.146(5) 0.076(3) 0.013(3) 0.058(3) 0.006(4)
C20L 0.138(5) 0.146(5) 0.076(3) 0.013(3) 0.058(3) 0.006(4)
C21L 0.138(5) 0.146(5) 0.076(3) 0.013(3) 0.058(3) 0.006(4)
C25L 0.138(5) 0.146(5) 0.076(3) 0.013(3) 0.058(3) 0.006(4)
C19L 0.138(5) 0.146(5) 0.076(3) 0.013(3) 0.058(3) 0.006(4)
C15L 0.138(5) 0.146(5) 0.076(3) 0.013(3) 0.058(3) 0.006(4)
C14L 0.138(5) 0.146(5) 0.076(3) 0.013(3) 0.058(3) 0.006(4)
C11L 0.138(5) 0.146(5) 0.076(3) 0.013(3) 0.058(3) 0.006(4)
C8L 0.138(5) 0.146(5) 0.076(3) 0.013(3) 0.058(3) 0.006(4)
C9L 0.138(5) 0.146(5) 0.076(3) 0.013(3) 0.058(3) 0.006(4)
C12L 0.138(5) 0.146(5) 0.076(3) 0.013(3) 0.058(3) 0.006(4)
C16L 0.138(5) 0.146(5) 0.076(3) 0.013(3) 0.058(3) 0.006(4)
N5 0.138(5) 0.146(5) 0.076(3) 0.013(3) 0.058(3) 0.006(4)
C4L 0.138(5) 0.146(5) 0.076(3) 0.013(3) 0.058(3) 0.006(4)
C7L 0.138(5) 0.146(5) 0.076(3) 0.013(3) 0.058(3) 0.006(4)
C2L 0.138(5) 0.146(5) 0.076(3) 0.013(3) 0.058(3) 0.006(4)
C13L 0.138(5) 0.146(5) 0.076(3) 0.013(3) 0.058(3) 0.006(4)
C3L 0.138(5) 0.146(5) 0.076(3) 0.013(3) 0.058(3) 0.006(4)
C10L 0.138(5) 0.146(5) 0.076(3) 0.013(3) 0.058(3) 0.006(4)
C5L 0.138(5) 0.146(5) 0.076(3) 0.013(3) 0.058(3) 0.006(4)
C6L 0.138(5) 0.146(5) 0.076(3) 0.013(3) 0.058(3) 0.006(4)
C98 0.126(17) 0.119(7) 0.106(17) -0.001(9) 0.084(13) 0.005(10)
C14A 0.105(13) 0.092(9) 0.058(9) -0.010(8) 0.050(9) -0.025(10)
C1L 0.138(5) 0.146(5) 0.076(3) 0.013(3) 0.058(3) 0.006(4)
C34 0.096(11) 0.19(3) 0.21(3) 0.012(18) 0.082(14) -0.045(15)
C38A 0.088(14) 0.076(8) 0.075(12) -0.005(8) 0.036(8) 0.007(10)
C35A 0.096(11) 0.19(3) 0.21(3) 0.012(18) 0.082(14) -0.045(15)
C34A 0.066(8) 0.094(12) 0.121(14) 0.040(9) 0.036(8) 0.007(9)
C33A 0.073(7) 0.106(13) 0.105(13) 0.035(10) 0.046(8) 0.009(10)
C31A 0.070(6) 0.089(14) 0.067(10) 0.012(9) 0.036(7) 0.008(8)
C30A 0.062(5) 0.064(10) 0.060(8) 0.018(6) 0.027(5) 0.013(6)
C37A 0.077(8) 0.072(10) 0.070(11) 0.011(6) 0.034(6) -0.002(7)
C36A 0.069(9) 0.081(12) 0.126(16) 0.017(8) 0.030(8) -0.005(8)
C37 0.088(14) 0.076(8) 0.075(12) -0.005(8) 0.036(8) 0.007(10)
C32A 0.091(10) 0.108(16) 0.091(12) -0.011(12) 0.067(10) 0.006(12)
C58 0.165(14) 0.128(12) 0.170(15) -0.064(10) 0.128(13) -0.065(11)
C57 0.24(2) 0.075(10) 0.138(17) -0.032(10) 0.145(17) -0.059(14)
C56 0.179(12) 0.060(7) 0.097(8) -0.009(6) 0.105(9) -0.002(7)
C55 0.115(13) 0.065(8) 0.055(9) -0.019(8) 0.055(9) -0.008(9)
C61 0.120(14) 0.072(10) 0.111(13) -0.032(10) 0.081(11) -0.023(10)
C60 0.165(14) 0.128(12) 0.170(15) -0.064(10) 0.128(13) -0.065(11)
C62B 0.093(13) 0.192(19) 0.145(18) -0.026(16) 0.064(12) 0.005(13)
C59 0.36(4) 0.18(2) 0.30(3) -0.08(2) 0.29(3) -0.13(2)
C63 0.179(12) 0.060(7) 0.097(8) -0.009(6) 0.105(9) -0.002(7)
C58B 0.165(14) 0.128(12) 0.170(15) -0.064(10) 0.128(13) -0.065(11)
C57B 0.24(2) 0.075(10) 0.138(17) -0.032(10) 0.145(17) -0.059(14)
C56B 0.179(12) 0.060(7) 0.097(8) -0.009(6) 0.105(9) -0.002(7)
C55B 0.115(13) 0.065(8) 0.055(9) -0.019(8) 0.055(9) -0.008(9)
C61B 0.120(14) 0.072(10) 0.111(13) -0.032(10) 0.081(11) -0.023(10)
C60B 0.165(14) 0.128(12) 0.170(15) -0.064(10) 0.128(13) -0.065(11)
C59B 0.36(4) 0.18(2) 0.30(3) -0.08(2) 0.29(3) -0.13(2)
C63B 0.179(12) 0.060(7) 0.097(8) -0.009(6) 0.105(9) -0.002(7)
C62A 0.093(13) 0.192(19) 0.145(18) -0.026(16) 0.064(12) 0.005(13)
C54 0.119(10) 0.107(14) 0.040(10) 0.010(7) 0.044(8) 0.015(11)
C49 0.121(11) 0.054(7) 0.074(9) 0.002(7) 0.058(7) 0.024(8)
C50 0.113(11) 0.067(8) 0.082(9) -0.005(6) 0.061(7) 0.011(7)
C52 0.106(11) 0.088(9) 0.052(9) -0.011(6) 0.044(8) 0.004(7)
C53 0.102(10) 0.076(9) 0.040(8) -0.007(6) 0.046(7) 0.013(7)
C46 0.110(11) 0.063(7) 0.040(8) -0.004(5) 0.045(7) 0.009(7)
C47 0.155(15) 0.065(7) 0.038(8) -0.004(5) 0.052(8) 0.006(8)
C51 0.128(14) 0.073(9) 0.122(15) -0.014(8) 0.074(11) 0.001(8)
C48 0.17(2) 0.088(10) 0.046(10) 0.012(9) 0.033(10) 0.013(15)
C22L 0.138(5) 0.146(5) 0.076(3) 0.013(3) 0.058(3) 0.006(4)
O1 0.142(10) 0.160(10) 0.130(12) -0.054(10) 0.073(10) -0.065(9)
C1S 0.142(10) 0.160(10) 0.130(12) -0.054(10) 0.073(10) -0.065(9)
C4S 0.142(10) 0.160(10) 0.130(12) -0.054(10) 0.073(10) -0.065(9)
C2S 0.142(10) 0.160(10) 0.130(12) -0.054(10) 0.073(10) -0.065(9)
C3S 0.142(10) 0.160(10) 0.130(12) -0.054(10) 0.073(10) -0.065(9)

loop_
_atom_type_symbol
_atom_type_description
_atom_type_scat_dispersion_real
_atom_type_scat_dispersion_imag
_atom_type_scat_source
C C 0.0181 0.0091 'International Tables Vol C Tables 4.2.6.8 and 6.1.1.4'
H H 0.0000 0.0000 'International Tables Vol C Tables 4.2.6.8 and 6.1.1.4'
N N 0.0311 0.0180 'International Tables Vol C Tables 4.2.6.8 and 6.1.1.4'
Ni Ni -3.0029 0.5091 'International Tables Vol C Tables 4.2.6.8 and 6.1.1.4'
O O 0.0492 0.0322 'International Tables Vol C Tables 4.2.6.8 and 6.1.1.4'

loop_
_geom_angle_atom_site_label_1
_geom_angle_atom_site_label_2
_geom_angle_atom_site_label_3
_geom_angle
_geom_angle_site_symmetry_1
_geom_angle_site_symmetry_3
C1 Ni1 C88 102.4(3) 8_455 6_565
C1 Ni1 C100 112.2(3) 8_455 .
C88 Ni1 C100 110.8(3) 6_565 .
C39 Ni1 C1 111.4(4) . 8_455
C39 Ni1 C88 110.9(3) . 6_565
C39 Ni1 C100 109.0(3) . .
C1 N4 C2 154.3(8) . .
C88 N3 C67 163.4(8) . .
C100 N1 C18 167.6(8) . .
C39 N2 C40 161.8(9) . .
C90 C89 C3 120.6(8) . .
C90 C89 C96 121.4(9) . .
C96 C89 C3 117.9(8) . .
C67 C66 C79 123.9(7) . .
C65 C66 C79 116.9(7) . .
C65 C66 C67 119.1(8) . .
C79 C80 C81 120.9(8) . .
C82 C80 C79 118.8(8) . .
C82 C80 C81 120.3(8) . .
N1 C18 C17 118.2(7) . .
C19 C18 N1 121.5(8) . .
C19 C18 C17 120.3(8) . .
C2 C3 C89 120.9(8) . .
C4 C3 C89 120.0(7) . .
C4 C3 C2 118.8(8) . .
C80 C79 C66 120.5(7) . .
C86 C79 C66 119.0(7) . .
C86 C79 C80 120.1(8) . .
C6 C5 C15 120.9(9) . .
C6 C5 C4 118.6(8) . .
C4 C5 C15 120.4(8) . .
C67 C68 C70 122.4(8) . .
C69 C68 C67 118.7(8) . .
C69 C68 C70 118.9(8) . .
C3 C2 N4 117.7(8) . .
C3 C2 C7 120.6(8) . .
C7 C2 N4 121.7(7) . .
N3 C67 C66 121.6(7) . .
N3 C67 C68 118.6(7) . .
C68 C67 C66 119.8(7) . .
C66 C65 H65 118.5 . .
C66 C65 C64 123.0(8) . .
C64 C65 H65 118.5 . .
C18 C19 C20 118.6(8) . .
C18 C19 C30 120.3(10) . .
C18 C19 C30A 130.0(13) . .
C20 C19 C30 119.8(10) . .
C20 C19 C30A 110.8(13) . .
C20 C15 C5 123.0(8) . .
C16 C15 C5 120.5(8) . .
C16 C15 C20 116.4(8) . .
N4 C1 Ni1 173.4(7) . 8_556
N3 C88 Ni1 176.3(8) . 6_566
C89 C90 C92 118.0(10) . .
C89 C90 C91 121.2(9) . .
C92 C90 C91 120.6(9) . .
C18 C17 C21 124.9(8) . .
C16 C17 C18 117.7(8) . .
C16 C17 C21 117.4(8) . .
C5 C6 H6 118.4 . .
C5 C6 C7 123.2(9) . .
C7 C6 H6 118.4 . .
C19 C20 H20 118.4 . .
C15 C20 C19 123.1(8) . .
C15 C20 H20 118.4 . .
C3 C4 H4 119.4 . .
C5 C4 C3 121.3(8) . .
C5 C4 H4 119.4 . .
N1 C100 Ni1 178.0(7) . .
C2 C7 C8 123.4(8) . .
C6 C7 C2 117.4(8) . .
C6 C7 C8 119.1(8) . .
C15 C16 C17 123.9(8) . .
C15 C16 H16 118.1 . .
C17 C16 H16 118.1 . .
C01C C8 C7 119.2(9) . .
C01C C8 C9 120.4(9) . .
C9 C8 C7 120.3(9) . .
C79 C86 C87 123.1(8) . .
C85 C86 C79 117.3(8) . .
C85 C86 C87 119.5(8) . .
C41 C40 N2 118.7(8) . .
C45 C40 N2 122.2(9) . .
C45 C40 C41 119.1(8) . .
C65 C64 C43 120.8(8) . .
C69 C64 C65 116.0(8) . .
C69 C64 C43 123.2(8) . .
C89 C96 C97 121.7(9) . .
C95 C96 C89 118.5(9) . .
C95 C96 C97 119.7(10) . .
C40 C41 C46A 123.2(10) . .
C40 C41 C46 119.8(16) . .
C42 C41 C40 118.0(9) . .
C42 C41 C46A 117.6(11) . .
C42 C41 C46 121.4(16) . .
N2 C39 Ni1 177.5(8) . .
C96 C95 H95 118.9 . .
C93 C95 C96 122.1(10) . .
C93 C95 H95 118.9 . .
C95 C93 C92 118.0(9) . .
C95 C93 C94 120.2(11) . .
C92 C93 C94 121.7(10) . .
C28 C21 C17 120.7(10) . .
C28 C21 C22 120.8(10) . .
C22 C21 C17 118.1(10) . .
C71 C70 C68 120.5(11) . .
C71 C70 C77 119.8(9) . .
C77 C70 C68 119.7(9) . .
C44 C43 C64 122.3(8) . .
C44 C43 C42 115.1(8) . .
C42 C43 C64 122.6(9) . .
C43 C44 H44 118.0 . .
C43 C44 C45 124.0(9) . .
C45 C44 H44 118.0 . .
C68 C69 C64 123.3(9) . .
C68 C69 H69 118.3 . .
C64 C69 H69 118.3 . .
C41 C42 C43 124.4(9) . .
C41 C42 H42 117.8 . .
C43 C42 H42 117.8 . .
C80 C82 H82 118.3 . .
C83 C82 C80 123.5(9) . .
C83 C82 H82 118.3 . .
H72A C72 H72B 109.5 . .
H72A C72 H72C 109.5 . .
H72B C72 H72C 109.5 . .
C71 C72 H72A 109.5 . .
C71 C72 H72B 109.5 . .
C71 C72 H72C 109.5 . .
C40 C45 C55 122.5(9) . .
C40 C45 C55B 124.6(12) . .
C44 C45 C40 119.4(9) . .
C44 C45 C55 117.6(9) . .
C44 C45 C55B 107.2(12) . .
C70 C71 C72 121.2(9) . .
C70 C71 C73 118.1(11) . .
C73 C71 C72 120.6(10) . .
C8 C01C C13 118.5(9) . .
C8 C01C C14 123.2(10) . .
C8 C01C C14A 113.5(19) . .
C13 C01C C14 117.9(10) . .
C13 C01C C14A 117.3(18) . .
C86 C85 H85 117.6 . .
C86 C85 C83 124.8(9) . .
C83 C85 H85 117.6 . .
C21 C28 C29 121.7(9) . .
C21 C28 C27 118.8(12) . .
C27 C28 C29 119.3(11) . .
C70 C77 C78 122.0(9) . .
C76 C77 C70 118.4(11) . .
C76 C77 C78 119.6(11) . .
C77 C78 H78A 109.5 . .
C77 C78 H78B 109.5 . .
C77 C78 H78C 109.5 . .
H78A C78 H78B 109.5 . .
H78A C78 H78C 109.5 . .
H78B C78 H78C 109.5 . .
C01C C13 H13 118.8 . .
C11 C13 C01C 122.3(11) . .
C11 C13 H13 118.8 . .
C90 C92 C93 121.9(10) . .
C90 C92 H92 119.1 . .
C93 C92 H92 119.1 . .
C86 C87 H87A 109.5 . .
C86 C87 H87B 109.5 . .
C86 C87 H87C 109.5 . .
H87A C87 H87B 109.5 . .
H87A C87 H87C 109.5 . .
H87B C87 H87C 109.5 . .
C31 C30 C19 123.2(9) . .
C31 C30 C36 120.0 . .
C36 C30 C19 116.5(9) . .
C30 C31 C99 124.3(12) . .
C32 C31 C30 120.0 . .
C32 C31 C99 115.7(12) . .
C31 C32 H32 120.0 . .
C31 C32 C33 120.0 . .
C33 C32 H32 120.0 . .
C32 C33 C34 121.6(16) . .
C35 C33 C32 120.0 . .
C35 C33 C34 118.4(16) . .
C33 C35 H35 120.0 . .
C33 C35 C36 120.0 . .
C36 C35 H35 120.0 . .
C30 C36 C37 120.2(13) . .
C35 C36 C30 120.0 . .
C35 C36 C37 119.8(13) . .
C13 C11 C10 117.7(10) . .
C13 C11 C12 120.9(11) . .
C10 C11 C12 121.3(11) . .
C80 C81 H81A 109.5 . .
C80 C81 H81B 109.5 . .
C80 C81 H81C 109.5 . .
H81A C81 H81B 109.5 . .
H81A C81 H81C 109.5 . .
H81B C81 H81C 109.5 . .
C82 C83 C85 115.4(9) . .
C82 C83 C84 122.2(10) . .
C85 C83 C84 122.3(10) . .
C21 C22 C23 120.9(10) . .
C24 C22 C21 117.3(12) . .
C24 C22 C23 121.8(11) . .
C90 C91 H91A 109.5 . .
C90 C91 H91B 109.5 . .
C90 C91 H91C 109.5 . .
H91A C91 H91B 109.5 . .
H91A C91 H91C 109.5 . .
H91B C91 H91C 109.5 . .
C71 C73 H73 118.7 . .
C74 C73 C71 122.5(11) . .
C74 C73 H73 118.7 . .
C8 C9 C10 117.6(11) . .
C8 C9 C15A 118.7(11) . .
C8 C9 C98 116.5(15) . .
C10 C9 C15A 121.3(12) . .
C10 C9 C98 119.1(16) . .
C11 C10 C9 123.3(11) . .
C11 C10 H10 118.3 . .
C9 C10 H10 118.3 . .
C28 C29 H29A 109.5 . .
C28 C29 H29B 109.5 . .
C28 C29 H29C 109.5 . .
H29A C29 H29B 109.5 . .
H29A C29 H29C 109.5 . .
H29B C29 H29C 109.5 . .
C93 C94 H94A 109.5 . .
C93 C94 H94B 109.5 . .
C93 C94 H94C 109.5 . .
H94A C94 H94B 109.5 . .
H94A C94 H94C 109.5 . .
H94B C94 H94C 109.5 . .
C77 C76 H76 119.2 . .
C74 C76 C77 121.6(12) . .
C74 C76 H76 119.2 . .
C22 C24 H24 118.9 . .
C25 C24 C22 122.2(13) . .
C25 C24 H24 118.9 . .
C96 C97 H97A 109.5 . .
C96 C97 H97B 109.5 . .
C96 C97 H97C 109.5 . .
H97A C97 H97B 109.5 . .
H97A C97 H97C 109.5 . .
H97B C97 H97C 109.5 . .
C24 C25 C26 120.0(15) . .
C27 C25 C24 118.4(12) . .
C27 C25 C26 121.6(15) . .
C52A C50A C49A 120.0 . .
C52A C50A C51A 117.8(11) . .
C49A C50A C51A 122.1(11) . .
C50A C52A H52A 120.0 . .
C50A C52A C53A 120.0 . .
C53A C52A H52A 120.0 . .
C52A C53A C54A 118.9(11) . .
C46A C53A C52A 120.0 . .
C46A C53A C54A 121.0(11) . .
C53A C46A C41 123.0(8) . .
C47A C46A C41 117.0(8) . .
C47A C46A C53A 120.0 . .
C46A C47A C49A 120.0 . .
C46A C47A C48A 121.5(12) . .
C49A C47A C48A 118.2(12) . .
C50A C49A H49A 120.0 . .
C47A C49A C50A 120.0 . .
C47A C49A H49A 120.0 . .
C73 C74 C76 119.4(11) . .
C73 C74 C75 119.6(12) . .
C76 C74 C75 121.0(13) . .
C22 C23 H23A 109.5 . .
C22 C23 H23B 109.5 . .
C22 C23 H23C 109.5 . .
H23A C23 H23B 109.5 . .
H23A C23 H23C 109.5 . .
H23B C23 H23C 109.5 . .
C28 C27 H27 118.7 . .
C25 C27 C28 122.5(14) . .
C25 C27 H27 118.7 . .
C11 C12 H12A 109.5 . .
C11 C12 H12B 109.5 . .
C11 C12 H12C 109.5 . .
H12A C12 H12B 109.5 . .
H12A C12 H12C 109.5 . .
H12B C12 H12C 109.5 . .
C01C C14 H14A 109.5 . .
C01C C14 H14B 109.5 . .
C01C C14 H14C 109.5 . .
H14A C14 H14B 109.5 . .
H14A C14 H14C 109.5 . .
H14B C14 H14C 109.5 . .
C83 C84 H84A 109.5 . .
C83 C84 H84B 109.5 . .
C83 C84 H84C 109.5 . .
H84A C84 H84B 109.5 . .
H84A C84 H84C 109.5 . .
H84B C84 H84C 109.5 . .
C53A C54A H54A 109.5 . .
C53A C54A H54B 109.5 . .
C53A C54A H54C 109.5 . .
H54A C54A H54B 109.5 . .
H54A C54A H54C 109.5 . .
H54B C54A H54C 109.5 . .
C31 C99 H99A 109.5 . .
C31 C99 H99B 109.5 . .
C31 C99 H99C 109.5 . .
H99A C99 H99B 109.5 . .
H99A C99 H99C 109.5 . .
H99B C99 H99C 109.5 . .
C74 C75 H75A 109.5 . .
C74 C75 H75B 109.5 . .
C74 C75 H75C 109.5 . .
H75A C75 H75B 109.5 . .
H75A C75 H75C 109.5 . .
H75B C75 H75C 109.5 . .
C25 C26 H26A 109.5 . .
C25 C26 H26B 109.5 . .
C25 C26 H26C 109.5 . .
H26A C26 H26B 109.5 . .
H26A C26 H26C 109.5 . .
H26B C26 H26C 109.5 . .
C9 C15A H15A 109.5 . .
C9 C15A H15B 109.5 . .
C9 C15A H15C 109.5 . .
H15A C15A H15B 109.5 . .
H15A C15A H15C 109.5 . .
H15B C15A H15C 109.5 . .
C47A C48A H48A 109.5 . .
C47A C48A H48B 109.5 . .
C47A C48A H48C 109.5 . .
H48A C48A H48B 109.5 . .
H48A C48A H48C 109.5 . .
H48B C48A H48C 109.5 . .
C50A C51A H51A 109.5 . .
C50A C51A H51B 109.5 . .
C50A C51A H51C 109.5 . .
H51A C51A H51B 109.5 . .
H51A C51A H51C 109.5 . .
H51B C51A H51C 109.5 . .
C24L C23L H23L 120.0 . .
C24L C23L C21L 120.0 . .
C21L C23L H23L 120.0 . .
C23L C24L C17L 120.0 . .
C25L C24L C23L 124.6(18) . .
C25L C24L C17L 115.4(18) . .
C24L C17L C18L 120.0 . .
C24L C17L C7L 121.8(16) . .
C18L C17L C7L 118.2(16) . .
C17L C18L C20L 120.0 . .
C17L C18L C19L 115.1(16) . .
C20L C18L C19L 124.6(16) . .
C18L C20L H20L 120.0 . .
C21L C20L C18L 120.0 . .
C21L C20L H20L 120.0 . .
C23L C21L C22L 120.4(16) . .
C20L C21L C23L 120.0 . .
C20L C21L C22L 119.6(16) . .
C24L C25L H25A 109.5 . .
C24L C25L H25B 109.5 . .
C24L C25L H25C 109.5 . .
H25A C25L H25B 109.5 . .
H25A C25L H25C 109.5 . .
H25B C25L H25C 109.5 . .
C18L C19L H19A 109.5 . .
C18L C19L H19B 109.5 . .
C18L C19L H19C 109.5 . .
H19A C19L H19B 109.5 . .
H19A C19L H19C 109.5 . .
H19B C19L H19C 109.5 . .
C14L C15L C8L 117(3) . .
C14L C15L C16L 124(3) . .
C8L C15L C16L 119(3) . .
C15L C14L H14L 116.4 . .
C15L C14L C12L 127(3) . .
C12L C14L H14L 116.4 . .
C9L C11L H11L 123.0 . .
C12L C11L H11L 123.0 . .
C12L C11L C9L 114(3) . .
C15L C8L C3L 120(3) . .
C9L C8L C15L 122(3) . .
C9L C8L C3L 119(3) . .
C11L C9L C10L 114(3) . .
C8L C9L C11L 120(3) . .
C8L C9L C10L 125(3) . .
C14L C12L C13L 121(3) . .
C11L C12L C14L 120(3) . .
C11L C12L C13L 119(3) . .
C15L C16L H16A 109.5 . .
C15L C16L H16B 109.5 . .
C15L C16L H16C 109.5 . .
H16A C16L H16B 109.5 . .
H16A C16L H16C 109.5 . .
H16B C16L H16C 109.5 . .
C1L N5 C2L 171(3) . .
C3L C4L H4L 120.1 . .
C3L C4L C5L 120(2) . .
C5L C4L H4L 120.1 . .
C2L C7L C17L 125(2) . .
C2L C7L C6L 114(2) . .
C6L C7L C17L 120(2) . .
N5 C2L C3L 114(3) . .
C7L C2L N5 120(2) . .
C7L C2L C3L 125(3) . .
C12L C13L H13A 109.5 . .
C12L C13L H13B 109.5 . .
C12L C13L H13C 109.5 . .
H13A C13L H13B 109.5 . .
H13A C13L H13C 109.5 . .
H13B C13L H13C 109.5 . .
C4L C3L C8L 118(2) . .
C4L C3L C2L 118(3) . .
C2L C3L C8L 124(2) . .
C9L C10L H10A 109.5 . .
C9L C10L H10B 109.5 . .
C9L C10L H10C 109.5 . .
H10A C10L H10B 109.5 . .
H10A C10L H10C 109.5 . .
H10B C10L H10C 109.5 . .
C4L C5L C5L 119.3(15) . 2_656
C6L C5L C4L 119(2) . .
C6L C5L C5L 121.6(16) . 2_656
C7L C6L H6L 118.1 . .
C5L C6L C7L 124(3) . .
C5L C6L H6L 118.1 . .
C9 C98 H98A 109.5 . .
C9 C98 H98B 109.5 . .
C9 C98 H98C 109.5 . .
H98A C98 H98B 109.5 . .
H98A C98 H98C 109.5 . .
H98B C98 H98C 109.5 . .
C01C C14A H14D 109.5 . .
C01C C14A H14E 109.5 . .
C01C C14A H14F 109.5 . .
H14D C14A H14E 109.5 . .
H14D C14A H14F 109.5 . .
H14E C14A H14F 109.5 . .
C33 C34 H34A 109.5 . .
C33 C34 H34B 109.5 . .
C33 C34 H34C 109.5 . .
H34A C34 H34B 109.5 . .
H34A C34 H34C 109.5 . .
H34B C34 H34C 109.5 . .
H38A C38A H38B 109.5 . .
H38A C38A H38C 109.5 . .
H38B C38A H38C 109.5 . .
C37A C38A H38A 109.5 . .
C37A C38A H38B 109.5 . .
C37A C38A H38C 109.5 . .
H35A C35A H35B 109.5 . .
H35A C35A H35C 109.5 . .
H35B C35A H35C 109.5 . .
C34A C35A H35A 109.5 . .
C34A C35A H35B 109.5 . .
C34A C35A H35C 109.5 . .
C33A C34A C35A 123(2) . .
C33A C34A C36A 120.0 . .
C36A C34A C35A 117(2) . .
C34A C33A H33A 120.0 . .
C31A C33A C34A 120.0 . .
C31A C33A H33A 120.0 . .
C33A C31A C30A 120.0 . .
C33A C31A C32A 117.7(18) . .
C30A C31A C32A 122.2(18) . .
C31A C30A C19 113.9(12) . .
C31A C30A C37A 120.0 . .
C37A C30A C19 126.1(12) . .
C30A C37A C38A 118.3(16) . .
C36A C37A C38A 121.7(16) . .
C36A C37A C30A 120.0 . .
C34A C36A H36A 120.0 . .
C37A C36A C34A 120.0 . .
C37A C36A H36A 120.0 . .
C36 C37 H37A 109.5 . .
C36 C37 H37B 109.5 . .
C36 C37 H37C 109.5 . .
H37A C37 H37B 109.5 . .
H37A C37 H37C 109.5 . .
H37B C37 H37C 109.5 . .
C31A C32A H32A 109.5 . .
C31A C32A H32B 109.5 . .
C31A C32A H32C 109.5 . .
H32A C32A H32B 109.5 . .
H32A C32A H32C 109.5 . .
H32B C32A H32C 109.5 . .
C57 C58 C60 120.0 . .
C57 C58 C59 114.8(16) . .
C60 C58 C59 125.0(15) . .
C58 C57 H57 120.0 . .
C58 C57 C56 120.0 . .
C56 C57 H57 120.0 . .
C57 C56 C63 119.3(10) . .
C55 C56 C57 120.0 . .
C55 C56 C63 120.4(10) . .
C56 C55 C45 124.8(10) . .
C56 C55 C61 120.0 . .
C61 C55 C45 114.9(10) . .
C55 C61 C60 120.0 . .
C55 C61 C62A 120.4(11) . .
C60 C61 C62A 119.5(11) . .
C58 C60 H60 120.0 . .
C61 C60 C58 120.0 . .
C61 C60 H60 120.0 . .
H62A C62B H62B 109.5 . .
H62A C62B H62C 109.5 . .
H62B C62B H62C 109.5 . .
C61B C62B H62A 109.5 . .
C61B C62B H62B 109.5 . .
C61B C62B H62C 109.5 . .
C58 C59 H59A 109.5 . .
C58 C59 H59B 109.5 . .
C58 C59 H59C 109.5 . .
H59A C59 H59B 109.5 . .
H59A C59 H59C 109.5 . .
H59B C59 H59C 109.5 . .
C56 C63 H63A 109.5 . .
C56 C63 H63B 109.5 . .
C56 C63 H63C 109.5 . .
H63A C63 H63B 109.5 . .
H63A C63 H63C 109.5 . .
H63B C63 H63C 109.5 . .
C57B C58B C60B 120.0 . .
C57B C58B C59B 116(5) . .
C60B C58B C59B 124(5) . .
C58B C57B H57B 120.0 . .
C58B C57B C56B 120.0 . .
C56B C57B H57B 120.0 . .
C57B C56B C55B 120.0 . .
C63B C56B C57B 123(3) . .
C63B C56B C55B 116(3) . .
C56B C55B C45 104(2) . .
C61B C55B C45 136(2) . .
C61B C55B C56B 120.0 . .
C55B C61B C62B 121(3) . .
C55B C61B C60B 120.0 . .
C60B C61B C62B 118(3) . .
C58B C60B H60B 120.0 . .
C61B C60B C58B 120.0 . .
C61B C60B H60B 120.0 . .
C58B C59B H59D 109.5 . .
C58B C59B H59E 109.5 . .
C58B C59B H59F 109.5 . .
H59D C59B H59E 109.5 . .
H59D C59B H59F 109.5 . .
H59E C59B H59F 109.5 . .
C56B C63B H63D 109.5 . .
C56B C63B H63E 109.5 . .
C56B C63B H63F 109.5 . .
H63D C63B H63E 109.5 . .
H63D C63B H63F 109.5 . .
H63E C63B H63F 109.5 . .
C61 C62A H62D 109.5 . .
C61 C62A H62E 109.5 . .
C61 C62A H62F 109.5 . .
H62D C62A H62E 109.5 . .
H62D C62A H62F 109.5 . .
H62E C62A H62F 109.5 . .
H54D C54 H54E 109.5 . .
H54D C54 H54F 109.5 . .
H54E C54 H54F 109.5 . .
C53 C54 H54D 109.5 . .
C53 C54 H54E 109.5 . .
C53 C54 H54F 109.5 . .
C50 C49 H49 120.0 . .
C50 C49 C47 120.0 . .
C47 C49 H49 120.0 . .
C49 C50 C51 119.8(18) . .
C52 C50 C49 120.0 . .
C52 C50 C51 120.2(18) . .
C50 C52 H52 120.0 . .
C50 C52 C53 120.0 . .
C53 C52 H52 120.0 . .
C52 C53 C54 118(2) . .
C46 C53 C54 122(2) . .
C46 C53 C52 120.0 . .
C53 C46 C41 115.1(13) . .
C47 C46 C41 123.9(14) . .
C47 C46 C53 120.0 . .
C49 C47 C48 119.7(18) . .
C46 C47 C49 120.0 . .
C46 C47 C48 120.2(18) . .
C50 C51 H51D 109.5 . .
C50 C51 H51E 109.5 . .
C50 C51 H51F 109.5 . .
H51D C51 H51E 109.5 . .
H51D C51 H51F 109.5 . .
H51E C51 H51F 109.5 . .
C47 C48 H48D 109.5 . .
C47 C48 H48E 109.5 . .
C47 C48 H48F 109.5 . .
H48D C48 H48E 109.5 . .
H48D C48 H48F 109.5 . .
H48E C48 H48F 109.5 . .
C21L C22L H22A 109.5 . .
C21L C22L H22B 109.5 . .
C21L C22L H22C 109.5 . .
H22A C22L H22B 109.5 . .
H22A C22L H22C 109.5 . .
H22B C22L H22C 109.5 . .
C4S O1 C1S 126(2) . .
O1 C1S H1SA 112.3 . .
O1 C1S H1SB 112.3 . .
O1 C1S C2S 97.3(16) . .
H1SA C1S H1SB 109.9 . .
C2S C1S H1SA 112.3 . .
C2S C1S H1SB 112.3 . .
O1 C4S H4SA 112.1 . .
O1 C4S H4SB 112.1 . .
O1 C4S C3S 98.5(18) . .
H4SA C4S H4SB 109.7 . .
C3S C4S H4SA 112.1 . .
C3S C4S H4SB 112.1 . .
C1S C2S H2SA 110.1 . .
C1S C2S H2SB 110.1 . .
C1S C2S C3S 108.0(14) . .
H2SA C2S H2SB 108.4 . .
C3S C2S H2SA 110.1 . .
C3S C2S H2SB 110.1 . .
C4S C3S C2S 106.0(13) . .
C4S C3S H3SA 110.5 . .
C4S C3S H3SB 110.5 . .
C2S C3S H3SA 110.5 . .
C2S C3S H3SB 110.5 . .
H3SA C3S H3SB 108.7 . .

loop_
_geom_bond_atom_site_label_1
_geom_bond_atom_site_label_2
_geom_bond_distance
_geom_bond_site_symmetry_2
Ni1 C1 1.837(9) 8_455
Ni1 C88 1.856(9) 6_565
Ni1 C100 1.858(9) .
Ni1 C39 1.833(9) .
N4 C2 1.416(10) .
N4 C1 1.186(9) .
N3 C67 1.398(10) .
N3 C88 1.157(9) .
N1 C18 1.401(11) .
N1 C100 1.174(9) .
N2 C40 1.404(11) .
N2 C39 1.184(9) .
C89 C3 1.504(12) .
C89 C90 1.372(12) .
C89 C96 1.386(12) .
C66 C79 1.485(11) .
C66 C67 1.412(11) .
C66 C65 1.372(10) .
C80 C79 1.402(11) .
C80 C82 1.384(12) .
C80 C81 1.517(12) .
C18 C19 1.387(11) .
C18 C17 1.415(12) .
C3 C2 1.393(11) .
C3 C4 1.392(11) .
C79 C86 1.398(11) .
C5 C15 1.489(12) .
C5 C6 1.355(12) .
C5 C4 1.382(12) .
C68 C67 1.402(11) .
C68 C70 1.469(12) .
C68 C69 1.384(11) .
C2 C7 1.405(11) .
C65 H65 0.9500 .
C65 C64 1.406(11) .
C19 C20 1.402(11) .
C19 C30 1.494(13) .
C19 C30A 1.527(16) .
C15 C20 1.385(12) .
C15 C16 1.379(11) .
C90 C92 1.379(13) .
C90 C91 1.476(13) .
C17 C16 1.395(11) .
C17 C21 1.491(12) .
C6 H6 0.9500 .
C6 C7 1.390(12) .
C20 H20 0.9500 .
C4 H4 0.9500 .
C7 C8 1.496(12) .
C16 H16 0.9500 .
C8 C01C 1.357(13) .
C8 C9 1.380(13) .
C86 C85 1.384(12) .
C86 C87 1.504(12) .
C40 C41 1.395(12) .
C40 C45 1.390(13) .
C64 C43 1.483(12) .
C64 C69 1.397(12) .
C96 C95 1.369(12) .
C96 C97 1.478(13) .
C41 C42 1.381(11) .
C41 C46A 1.506(13) .
C41 C46 1.522(19) .
C95 H95 0.9500 .
C95 C93 1.362(13) .
C93 C92 1.387(14) .
C93 C94 1.532(13) .
C21 C28 1.368(14) .
C21 C22 1.404(14) .
C70 C71 1.400(13) .
C70 C77 1.424(15) .
C43 C44 1.362(12) .
C43 C42 1.385(12) .
C44 H44 0.9500 .
C44 C45 1.375(12) .
C69 H69 0.9500 .
C42 H42 0.9500 .
C82 H82 0.9500 .
C82 C83 1.376(13) .
C72 H72A 0.9800 .
C72 H72B 0.9800 .
C72 H72C 0.9800 .
C72 C71 1.494(14) .
C45 C55 1.474(12) .
C45 C55B 1.91(3) .
C71 C73 1.420(14) .
C01C C13 1.425(13) .
C01C C14 1.526(16) .
C01C C14A 1.58(4) .
C85 H85 0.9500 .
C85 C83 1.388(13) .
C28 C29 1.546(16) .
C28 C27 1.392(15) .
C77 C78 1.493(14) .
C77 C76 1.404(13) .
C78 H78A 0.9800 .
C78 H78B 0.9800 .
C78 H78C 0.9800 .
C13 H13 0.9500 .
C13 C11 1.327(13) .
C92 H92 0.9500 .
C87 H87A 0.9800 .
C87 H87B 0.9800 .
C87 H87C 0.9800 .
C30 C31 1.3900 .
C30 C36 1.3900 .
C31 C32 1.3900 .
C31 C99 1.48(2) .
C32 H32 0.9500 .
C32 C33 1.3900 .
C33 C35 1.3900 .
C33 C34 1.56(2) .
C35 H35 0.9500 .
C35 C36 1.3900 .
C36 C37 1.51(2) .
C11 C10 1.347(15) .
C11 C12 1.523(13) .
C81 H81A 0.9800 .
C81 H81B 0.9800 .
C81 H81C 0.9800 .
C83 C84 1.528(14) .
C22 C24 1.399(14) .
C22 C23 1.508(15) .
C91 H91A 0.9800 .
C91 H91B 0.9800 .
C91 H91C 0.9800 .
C73 H73 0.9500 .
C73 C74 1.347(17) .
C9 C10 1.402(15) .
C9 C15A 1.52(2) .
C9 C98 1.66(3) .
C10 H10 0.9500 .
C29 H29A 0.9800 .
C29 H29B 0.9800 .
C29 H29C 0.9800 .
C94 H94A 0.9800 .
C94 H94B 0.9800 .
C94 H94C 0.9800 .
C76 H76 0.9500 .
C76 C74 1.381(16) .
C24 H24 0.9500 .
C24 C25 1.372(18) .
C97 H97A 0.9800 .
C97 H97B 0.9800 .
C97 H97C 0.9800 .
C25 C27 1.346(19) .
C25 C26 1.527(17) .
C50A C52A 1.3900 .
C50A C49A 1.3900 .
C50A C51A 1.497(19) .
C52A H52A 0.9500 .
C52A C53A 1.3900 .
C53A C46A 1.3900 .
C53A C54A 1.545(17) .
C46A C47A 1.3900 .
C47A C49A 1.3900 .
C47A C48A 1.52(2) .
C49A H49A 0.9500 .
C74 C75 1.525(15) .
C23 H23A 0.9800 .
C23 H23B 0.9800 .
C23 H23C 0.9800 .
C27 H27 0.9500 .
C12 H12A 0.9800 .
C12 H12B 0.9800 .
C12 H12C 0.9800 .
C14 H14A 0.9800 .
C14 H14B 0.9800 .
C14 H14C 0.9800 .
C84 H84A 0.9800 .
C84 H84B 0.9800 .
C84 H84C 0.9800 .
C54A H54A 0.9800 .
C54A H54B 0.9800 .
C54A H54C 0.9800 .
C99 H99A 0.9800 .
C99 H99B 0.9800 .
C99 H99C 0.9800 .
C75 H75A 0.9800 .
C75 H75B 0.9800 .
C75 H75C 0.9800 .
C26 H26A 0.9800 .
C26 H26B 0.9800 .
C26 H26C 0.9800 .
C15A H15A 0.9800 .
C15A H15B 0.9800 .
C15A H15C 0.9800 .
C48A H48A 0.9800 .
C48A H48B 0.9800 .
C48A H48C 0.9800 .
C51A H51A 0.9800 .
C51A H51B 0.9800 .
C51A H51C 0.9800 .
C23L H23L 0.9500 .
C23L C24L 1.3900 .
C23L C21L 1.3900 .
C24L C17L 1.3900 .
C24L C25L 1.32(2) .
C17L C18L 1.3900 .
C17L C7L 1.51(3) .
C18L C20L 1.3900 .
C18L C19L 1.49(3) .
C20L H20L 0.9500 .
C20L C21L 1.3900 .
C21L C22L 1.560(17) .
C25L H25A 0.9800 .
C25L H25B 0.9800 .
C25L H25C 0.9800 .
C19L H19A 0.9800 .
C19L H19B 0.9800 .
C19L H19C 0.9800 .
C15L C14L 1.18(3) .
C15L C8L 1.44(3) .
C15L C16L 1.46(3) .
C14L H14L 0.9500 .
C14L C12L 1.38(3) .
C11L H11L 0.9500 .
C11L C9L 1.47(3) .
C11L C12L 1.35(3) .
C8L C9L 1.30(3) .
C8L C3L 1.51(3) .
C9L C10L 1.56(3) .
C12L C13L 1.58(3) .
C16L H16A 0.9800 .
C16L H16B 0.9800 .
C16L H16C 0.9800 .
N5 C2L 1.40(3) .
N5 C1L 1.21(3) .
C4L H4L 0.9500 .
C4L C3L 1.40(3) .
C4L C5L 1.43(3) .
C7L C2L 1.36(3) .
C7L C6L 1.44(3) .
C2L C3L 1.41(3) .
C13L H13A 0.9800 .
C13L H13B 0.9800 .
C13L H13C 0.9800 .
C10L H10A 0.9800 .
C10L H10B 0.9800 .
C10L H10C 0.9800 .
C5L C5L 1.49(4) 2_656
C5L C6L 1.35(3) .
C6L H6L 0.9500 .
C98 H98A 0.9800 .
C98 H98B 0.9800 .
C98 H98C 0.9800 .
C14A H14D 0.9800 .
C14A H14E 0.9800 .
C14A H14F 0.9800 .
C34 H34A 0.9800 .
C34 H34B 0.9800 .
C34 H34C 0.9800 .
C38A H38A 0.9800 .
C38A H38B 0.9800 .
C38A H38C 0.9800 .
C38A C37A 1.58(3) .
C35A H35A 0.9800 .
C35A H35B 0.9800 .
C35A H35C 0.9800 .
C35A C34A 1.57(3) .
C34A C33A 1.3900 .
C34A C36A 1.3900 .
C33A H33A 0.9500 .
C33A C31A 1.3900 .
C31A C30A 1.3900 .
C31A C32A 1.46(3) .
C30A C37A 1.3900 .
C37A C36A 1.3900 .
C36A H36A 0.9500 .
C37 H37A 0.9800 .
C37 H37B 0.9800 .
C37 H37C 0.9800 .
C32A H32A 0.9800 .
C32A H32B 0.9800 .
C32A H32C 0.9800 .
C58 C57 1.3900 .
C58 C60 1.3900 .
C58 C59 1.558(19) .
C57 H57 0.9500 .
C57 C56 1.3900 .
C56 C55 1.3900 .
C56 C63 1.455(19) .
C55 C61 1.3900 .
C61 C60 1.3900 .
C61 C62A 1.51(2) .
C60 H60 0.9500 .
C62B H62A 0.9800 .
C62B H62B 0.9800 .
C62B H62C 0.9800 .
C62B C61B 1.50(6) .
C59 H59A 0.9800 .
C59 H59B 0.9800 .
C59 H59C 0.9800 .
C63 H63A 0.9800 .
C63 H63B 0.9800 .
C63 H63C 0.9800 .
C58B C57B 1.3900 .
C58B C60B 1.3900 .
C58B C59B 1.64(6) .
C57B H57B 0.9500 .
C57B C56B 1.3900 .
C56B C55B 1.3900 .
C56B C63B 1.39(6) .
C55B C61B 1.3900 .
C61B C60B 1.3900 .
C60B H60B 0.9500 .
C59B H59D 0.9800 .
C59B H59E 0.9800 .
C59B H59F 0.9800 .
C63B H63D 0.9800 .
C63B H63E 0.9800 .
C63B H63F 0.9800 .
C62A H62D 0.9800 .
C62A H62E 0.9800 .
C62A H62F 0.9800 .
C54 H54D 0.9800 .
C54 H54E 0.9800 .
C54 H54F 0.9800 .
C54 C53 1.49(3) .
C49 H49 0.9500 .
C49 C50 1.3900 .
C49 C47 1.3900 .
C50 C52 1.3900 .
C50 C51 1.51(3) .
C52 H52 0.9500 .
C52 C53 1.3900 .
C53 C46 1.3900 .
C46 C47 1.3900 .
C47 C48 1.64(3) .
C51 H51D 0.9800 .
C51 H51E 0.9800 .
C51 H51F 0.9800 .
C48 H48D 0.9800 .
C48 H48E 0.9800 .
C48 H48F 0.9800 .
C22L H22A 0.9800 .
C22L H22B 0.9800 .
C22L H22C 0.9800 .
O1 C1S 1.465(17) .
O1 C4S 1.308(17) .
C1S H1SA 0.9900 .
C1S H1SB 0.9900 .
C1S C2S 1.471(19) .
C4S H4SA 0.9900 .
C4S H4SB 0.9900 .
C4S C3S 1.522(18) .
C2S H2SA 0.9900 .
C2S H2SB 0.9900 .
C2S C3S 1.553(18) .
C3S H3SA 0.9900 .
C3S H3SB 0.9900 .

loop_
_geom_torsion_atom_site_label_1
_geom_torsion_atom_site_label_2
_geom_torsion_atom_site_label_3
_geom_torsion_atom_site_label_4
_geom_torsion
_geom_torsion_site_symmetry_1
_geom_torsion_site_symmetry_4
N4 C2 C7 C6 177.4(8) . .
N4 C2 C7 C8 0.9(13) . .
N1 C18 C19 C20 -176.7(8) . .
N1 C18 C19 C30 -10.0(14) . .
N1 C18 C19 C30A 13.1(16) . .
N1 C18 C17 C16 175.5(7) . .
N1 C18 C17 C21 -1.9(13) . .
N2 C40 C41 C42 179.5(9) . .
N2 C40 C41 C46A -13.5(15) . .
N2 C40 C41 C46 10.1(16) . .
N2 C40 C45 C44 -179.3(11) . .
N2 C40 C45 C55 9.0(18) . .
N2 C40 C45 C55B -36.1(19) . .
C89 C3 C2 N4 -5.6(12) . .
C89 C3 C2 C7 174.1(8) . .
C89 C3 C4 C5 -172.2(8) . .
C89 C90 C92 C93 -1.0(14) . .
C89 C96 C95 C93 0.2(14) . .
C66 C79 C86 C85 172.7(8) . .
C66 C79 C86 C87 -6.2(13) . .
C66 C65 C64 C43 180.0(9) . .
C66 C65 C64 C69 0.4(14) . .
C80 C79 C86 C85 -0.9(13) . .
C80 C79 C86 C87 -179.7(8) . .
C80 C82 C83 C85 1.1(17) . .
C80 C82 C83 C84 -178.6(11) . .
C18 C19 C20 C15 0.2(13) . .
C18 C19 C30 C31 -61.8(15) . .
C18 C19 C30 C36 124.1(10) . .
C18 C19 C30A C31A -83.0(17) . .
C18 C19 C30A C37A 99.3(17) . .
C18 C17 C16 C15 2.4(13) . .
C18 C17 C21 C28 75.0(13) . .
C18 C17 C21 C22 -111.7(10) . .
C3 C89 C90 C92 -178.2(8) . .
C3 C89 C90 C91 -2.3(13) . .
C3 C89 C96 C95 178.6(8) . .
C3 C89 C96 C97 3.9(13) . .
C3 C2 C7 C6 -2.2(12) . .
C3 C2 C7 C8 -178.7(8) . .
C79 C66 C67 N3 1.0(13) . .
C79 C66 C67 C68 -178.4(8) . .
C79 C66 C65 C64 178.1(8) . .
C79 C80 C82 C83 -0.2(16) . .
C79 C86 C85 C83 1.9(15) . .
C5 C15 C20 C19 176.2(8) . .
C5 C15 C16 C17 -177.6(8) . .
C5 C6 C7 C2 3.0(14) . .
C5 C6 C7 C8 179.7(9) . .
C68 C70 C71 C72 -0.5(13) . .
C68 C70 C71 C73 -177.1(9) . .
C68 C70 C77 C78 -4.5(15) . .
C68 C70 C77 C76 174.6(9) . .
C2 C3 C4 C5 2.2(13) . .
C2 C7 C8 C01C -77.5(12) . .
C2 C7 C8 C9 106.7(12) . .
C67 C66 C79 C80 -118.2(9) . .
C67 C66 C79 C86 68.3(11) . .
C67 C66 C65 C64 1.0(13) . .
C67 C68 C70 C71 -69.1(13) . .
C67 C68 C70 C77 112.9(11) . .
C67 C68 C69 C64 1.0(16) . .
C65 C66 C79 C80 64.9(11) . .
C65 C66 C79 C86 -108.7(9) . .
C65 C66 C67 N3 177.9(8) . .
C65 C66 C67 C68 -1.5(13) . .
C65 C64 C43 C44 -5.4(16) . .
C65 C64 C43 C42 176.7(9) . .
C65 C64 C69 C68 -1.4(15) . .
C19 C18 C17 C16 -2.9(12) . .
C19 C18 C17 C21 179.7(9) . .
C19 C30 C31 C32 -173.9(17) . .
C19 C30 C31 C99 4.6(18) . .
C19 C30 C36 C35 174.3(16) . .
C19 C30 C36 C37 -6.4(17) . .
C19 C30A C37A C38A -2(2) . .
C19 C30A C37A C36A 178(2) . .
C15 C5 C6 C7 -177.9(8) . .
C15 C5 C4 C3 175.2(8) . .
C1 N4 C2 C3 -7(2) . .
C1 N4 C2 C7 173.0(16) . .
C88 N3 C67 C66 -152(3) . .
C88 N3 C67 C68 27(3) . .
C90 C89 C3 C2 99.0(10) . .
C90 C89 C3 C4 -86.7(10) . .
C90 C89 C96 C95 -1.8(13) . .
C90 C89 C96 C97 -176.5(9) . .
C17 C18 C19 C20 1.7(12) . .
C17 C18 C19 C30 168.3(10) . .
C17 C18 C19 C30A -168.5(12) . .
C17 C21 C28 C29 -4.4(16) . .
C17 C21 C28 C27 171.1(11) . .
C17 C21 C22 C24 -172.6(8) . .
C17 C21 C22 C23 9.3(14) . .
C6 C5 C15 C20 -22.0(14) . .
C6 C5 C15 C16 154.8(9) . .
C6 C5 C4 C3 -1.5(13) . .
C6 C7 C8 C01C 106.0(11) . .
C6 C7 C8 C9 -69.8(13) . .
C20 C19 C30 C31 104.7(12) . .
C20 C19 C30 C36 -69.4(14) . .
C20 C19 C30A C31A 106.2(13) . .
C20 C19 C30A C37A -71.5(17) . .
C20 C15 C16 C17 -0.6(13) . .
C4 C3 C2 N4 -179.9(7) . .
C4 C3 C2 C7 -0.2(12) . .
C4 C5 C15 C20 161.4(9) . .
C4 C5 C15 C16 -21.9(13) . .
C4 C5 C6 C7 -1.2(14) . .
C100 N1 C18 C19 144(4) . .
C100 N1 C18 C17 -35(4) . .
C7 C8 C01C C13 -174.3(8) . .
C7 C8 C01C C14 13.4(16) . .
C7 C8 C01C C14A -31(2) . .
C7 C8 C9 C10 177.0(11) . .
C7 C8 C9 C15A 14.2(19) . .
C7 C8 C9 C98 -32(2) . .
C16 C15 C20 C19 -0.7(13) . .
C16 C17 C21 C28 -102.5(11) . .
C16 C17 C21 C22 70.9(11) . .
C8 C01C C13 C11 -4.2(16) . .
C8 C9 C10 C11 -2(2) . .
C86 C85 C83 C82 -2.0(17) . .
C86 C85 C83 C84 177.7(11) . .
C40 C41 C42 C43 0.5(15) . .
C40 C41 C46A C53A -57.0(16) . .
C40 C41 C46A C47A 122.5(10) . .
C40 C41 C46 C53 -83.0(18) . .
C40 C41 C46 C47 108.5(18) . .
C40 C45 C55 C56 108.5(11) . .
C40 C45 C55 C61 -77.8(13) . .
C64 C43 C44 C45 -179.1(11) . .
C64 C43 C42 C41 179.3(10) . .
C96 C89 C3 C2 -81.4(10) . .
C96 C89 C3 C4 92.9(10) . .
C96 C89 C90 C92 2.2(13) . .
C96 C89 C90 C91 178.1(9) . .
C96 C95 C93 C92 1.0(14) . .
C96 C95 C93 C94 -175.3(9) . .
C41 C40 C45 C44 2.8(17) . .
C41 C40 C45 C55 -168.9(11) . .
C41 C40 C45 C55B 145.9(15) . .
C41 C46A C47A C49A -179.5(16) . .
C41 C46A C47A C48A -5.5(17) . .
C41 C46 C47 C49 168(3) . .
C41 C46 C47 C48 -15(3) . .
C39 N2 C40 C41 6(3) . .
C39 N2 C40 C45 -172(2) . .
C95 C93 C92 C90 -0.6(14) . .
C21 C17 C16 C15 180.0(9) . .
C21 C28 C27 C25 3(2) . .
C21 C22 C24 C25 -0.1(16) . .
C70 C68 C67 N3 1.1(14) . .
C70 C68 C67 C66 -179.5(9) . .
C70 C68 C69 C64 -179.0(10) . .
C70 C71 C73 C74 1.5(17) . .
C70 C77 C76 C74 3.8(18) . .
C43 C64 C69 C68 179.0(10) . .
C43 C44 C45 C40 -1.0(19) . .
C43 C44 C45 C55 171.1(12) . .
C43 C44 C45 C55B -149.9(15) . .
C44 C43 C42 C41 1.3(16) . .
C44 C45 C55 C56 -63.3(14) . .
C44 C45 C55 C61 110.4(11) . .
C69 C68 C67 N3 -178.9(9) . .
C69 C68 C67 C66 0.5(14) . .
C69 C68 C70 C71 111.0(11) . .
C69 C68 C70 C77 -67.1(13) . .
C69 C64 C43 C44 174.2(11) . .
C69 C64 C43 C42 -3.7(16) . .
C42 C41 C46A C53A 110.1(12) . .
C42 C41 C46A C47A -70.4(13) . .
C42 C41 C46 C53 108.1(16) . .
C42 C41 C46 C47 -61(2) . .
C42 C43 C44 C45 -1.0(18) . .
C82 C80 C79 C66 -173.4(8) . .
C82 C80 C79 C86 0.1(13) . .
C72 C71 C73 C74 -175.1(12) . .
C45 C40 C41 C42 -2.5(15) . .
C45 C40 C41 C46A 164.6(11) . .
C45 C40 C41 C46 -171.8(13) . .
C45 C55 C61 C60 -174.0(8) . .
C45 C55 C61 C62A 3.1(13) . .
C45 C55B C61B C62B -17(4) . .
C45 C55B C61B C60B 174(2) . .
C71 C70 C77 C78 177.4(9) . .
C71 C70 C77 C76 -3.5(15) . .
C71 C73 C74 C76 -1(2) . .
C71 C73 C74 C75 178.1(12) . .
C01C C8 C9 C10 1.3(18) . .
C01C C8 C9 C15A -161.5(14) . .
C01C C8 C9 C98 152.3(17) . .
C01C C13 C11 C10 3.9(18) . .
C01C C13 C11 C12 -179.0(10) . .
C28 C21 C22 C24 0.8(14) . .
C28 C21 C22 C23 -177.3(10) . .
C77 C70 C71 C72 177.5(9) . .
C77 C70 C71 C73 0.9(14) . .
C77 C76 C74 C73 -2(2) . .
C77 C76 C74 C75 179.2(13) . .
C78 C77 C76 C74 -177.0(12) . .
C13 C11 C10 C9 -1(2) . .
C87 C86 C85 C83 -179.2(10) . .
C30 C19 C20 C15 -166.5(10) . .
C30 C31 C32 C33 0.0 . .
C31 C30 C36 C35 0.0 . .
C31 C30 C36 C37 179.3(17) . .
C31 C32 C33 C35 0.0 . .
C31 C32 C33 C34 -179(2) . .
C32 C33 C35 C36 0.0 . .
C33 C35 C36 C30 0.0 . .
C33 C35 C36 C37 -179.3(17) . .
C36 C30 C31 C32 0.0 . .
C36 C30 C31 C99 178.5(18) . .
C81 C80 C79 C66 4.9(13) . .
C81 C80 C79 C86 178.4(8) . .
C81 C80 C82 C83 -178.5(10) . .
C22 C21 C28 C29 -177.6(10) . .
C22 C21 C28 C27 -2.0(16) . .
C22 C24 C25 C27 1(2) . .
C22 C24 C25 C26 -180.0(12) . .
C91 C90 C92 C93 -176.9(9) . .
C9 C8 C01C C13 1.4(15) . .
C9 C8 C01C C14 -170.9(12) . .
C9 C8 C01C C14A 145(2) . .
C29 C28 C27 C25 178.4(14) . .
C94 C93 C92 C90 175.6(9) . .
C24 C25 C27 C28 -2(2) . .
C97 C96 C95 C93 175.0(10) . .
C50A C52A C53A C46A 0.0 . .
C50A C52A C53A C54A -175.6(15) . .
C52A C50A C49A C47A 0.0 . .
C52A C53A C46A C41 179.5(17) . .
C52A C53A C46A C47A 0.0 . .
C53A C46A C47A C49A 0.0 . .
C53A C46A C47A C48A 174.0(17) . .
C46A C41 C42 C43 -167.4(10) . .
C46A C47A C49A C50A 0.0 . .
C49A C50A C52A C53A 0.0 . .
C23 C22 C24 C25 178.0(12) . .
C12 C11 C10 C9 -178.0(12) . .
C14 C01C C13 C11 168.5(12) . .
C54A C53A C46A C41 -5.0(16) . .
C54A C53A C46A C47A 175.5(15) . .
C99 C31 C32 C33 -178.6(17) . .
C26 C25 C27 C28 178.7(13) . .
C15A C9 C10 C11 160.7(16) . .
C48A C47A C49A C50A -174.2(17) . .
C51A C50A C52A C53A -177.0(15) . .
C51A C50A C49A C47A 176.9(15) . .
C23L C24L C17L C18L 0.0 . .
C23L C24L C17L C7L 178.0(19) . .
C24L C23L C21L C20L 0.0 . .
C24L C23L C21L C22L 178.2(18) . .
C24L C17L C18L C20L 0.0 . .
C24L C17L C18L C19L -174.3(17) . .
C24L C17L C7L C2L 96(3) . .
C24L C17L C7L C6L -72(3) . .
C17L C18L C20L C21L 0.0 . .
C17L C7L C2L N5 3(4) . .
C17L C7L C2L C3L -176(2) . .
C17L C7L C6L C5L 179(2) . .
C18L C17L C7L C2L -86(3) . .
C18L C17L C7L C6L 106(2) . .
C18L C20L C21L C23L 0.0 . .
C18L C20L C21L C22L -178.3(18) . .
C21L C23L C24L C17L 0.0 . .
C21L C23L C24L C25L 178(2) . .
C25L C24L C17L C18L -178.2(19) . .
C25L C24L C17L C7L 0(2) . .
C19L C18L C20L C21L 173.7(19) . .
C15L C14L C12L C11L 12(4) . .
C15L C14L C12L C13L -175(3) . .
C15L C8L C9L C11L 1(4) . .
C15L C8L C9L C10L -169(2) . .
C15L C8L C3L C4L -105(3) . .
C15L C8L C3L C2L 77(4) . .
C14L C15L C8L C9L -3(4) . .
C14L C15L C8L C3L -178(2) . .
C8L C15L C14L C12L -4(4) . .
C9L C11L C12L C14L -12(3) . .
C9L C11L C12L C13L 175(2) . .
C9L C8L C3L C4L 79(3) . .
C9L C8L C3L C2L -98(3) . .
C12L C11L C9L C8L 6(4) . .
C12L C11L C9L C10L 177(2) . .
C16L C15L C14L C12L 172(2) . .
C16L C15L C8L C9L -179(2) . .
C16L C15L C8L C3L 6(4) . .
N5 C2L C3L C8L 1(4) . .
N5 C2L C3L C4L -177(2) . .
C4L C5L C6L C7L -7(4) . .
C7L C17L C18L C20L -178.1(18) . .
C7L C17L C18L C19L 8(2) . .
C7L C2L C3L C8L -180(3) . .
C7L C2L C3L C4L 3(4) . .
C2L C7L C6L C5L 9(4) . .
C3L C8L C9L C11L 177(2) . .
C3L C8L C9L C10L 6(4) . .
C3L C4L C5L C5L 175(3) . 2_656
C3L C4L C5L C6L 1(4) . .
C5L C4L C3L C8L -177(3) . .
C5L C4L C3L C2L 1(4) . .
C5L C5L C6L C7L 179(3) 2_656 .
C6L C7L C2L N5 172(2) . .
C6L C7L C2L C3L -7(4) . .
C98 C9 C10 C11 -151.9(19) . .
C14A C01C C13 C11 -146(3) . .
C34 C33 C35 C36 179(2) . .
C38A C37A C36A C34A 179(2) . .
C35A C34A C33A C31A -177(3) . .
C35A C34A C36A C37A 178(3) . .
C34A C33A C31A C30A 0.0 . .
C34A C33A C31A C32A 178(2) . .
C33A C34A C36A C37A 0.0 . .
C33A C31A C30A C19 -178(2) . .
C33A C31A C30A C37A 0.0 . .
C31A C30A C37A C38A -179(2) . .
C31A C30A C37A C36A 0.0 . .
C30A C19 C20 C15 172.1(11) . .
C30A C37A C36A C34A 0.0 . .
C36A C34A C33A C31A 0.0 . .
C32A C31A C30A C19 4(2) . .
C32A C31A C30A C37A -178(2) . .
C58 C57 C56 C55 0.0 . .
C58 C57 C56 C63 174.3(11) . .
C57 C58 C60 C61 0.0 . .
C57 C56 C55 C45 173.4(9) . .
C57 C56 C55 C61 0.0 . .
C56 C55 C61 C60 0.0 . .
C56 C55 C61 C62A 177.1(12) . .
C55 C61 C60 C58 0.0 . .
C60 C58 C57 C56 0.0 . .
C62B C61B C60B C58B -170(4) . .
C59 C58 C57 C56 174.7(12) . .
C59 C58 C60 C61 -174.2(13) . .
C63 C56 C55 C45 -0.8(11) . .
C63 C56 C55 C61 -174.2(11) . .
C58B C57B C56B C55B 0.0 . .
C58B C57B C56B C63B 169(3) . .
C57B C58B C60B C61B 0.0 . .
C57B C56B C55B C45 -175.7(18) . .
C57B C56B C55B C61B 0.0 . .
C56B C55B C61B C62B 169(4) . .
C56B C55B C61B C60B 0.0 . .
C55B C61B C60B C58B 0.0 . .
C60B C58B C57B C56B 0.0 . .
C59B C58B C57B C56B 176(3) . .
C59B C58B C60B C61B -176(4) . .
C63B C56B C55B C45 15(3) . .
C63B C56B C55B C61B -170(3) . .
C62A C61 C60 C58 -177.1(12) . .
C54 C53 C46 C41 7(3) . .
C54 C53 C46 C47 176(3) . .
C49 C50 C52 C53 0.0 . .
C50 C49 C47 C46 0.0 . .
C50 C49 C47 C48 -177(3) . .
C50 C52 C53 C54 -176(3) . .
C50 C52 C53 C46 0.0 . .
C52 C53 C46 C41 -169(3) . .
C52 C53 C46 C47 0.0 . .
C53 C46 C47 C49 0.0 . .
C53 C46 C47 C48 177(3) . .
C46 C41 C42 C43 169.6(13) . .
C47 C49 C50 C52 0.0 . .
C47 C49 C50 C51 179(3) . .
C51 C50 C52 C53 -179(3) . .
O1 C1S C2S C3S -8(4) . .
O1 C4S C3S C2S -20(3) . .
C1S O1 C4S C3S 18(4) . .
C1S C2S C3S C4S 18(5) . .
C4S O1 C1S C2S -7(4) . .
